data_2213724
loop_
_publ_author_name
'Daniel Kazhdan'
'Wayne A. Chomitz'
'William H. Harman'
'Trisha M. Hoette'
'Cheol-Hwan Park'

_publ_section_title
(Bipyridyl-\k^2^<i>N</i>,<i>N</i>')bis(\h^5^-pentamethylcyclopentadienyl)(trifluoromethanesulfonato-\k<i>O</i>)cerium(III)
_journal_coeditor_code CI2372
_journal_issue 6
_journal_name_full 'Acta Crystallographica Section E'
_journal_page_first m1656
_journal_page_last m1656
_journal_paper_doi 10.1107/S1600536807022209
_journal_volume 63
_journal_year 2007
_chemical_formula_iupac '[Ce (C F3 O3 S1) (C10 H15)2 (C10 H8 N2)]'
_chemical_formula_moiety '[Ce(C~10~H~15~)~2~(C~10~H~8~N~2~)(CF~3~SO~3~)]'
_chemical_formula_sum 'C31 H38 Ce F3 N2 O3 S'
_chemical_formula_weight 715.83
_chemical_melting_point 484.0(10)
_chemical_name_systematic
;
(Bipyridyl-\k^2^N,N')bis(\h^5^-pentamethylcyclopentadienyl)
(trifluoromethanesulfonato-\kO)cerium(III)
;
_space_group_IT_number 14
_symmetry_cell_setting monoclinic
_symmetry_space_group_name_Hall '-P 2yn'
_symmetry_space_group_name_H-M 'P 1 21/n 1'
_cell_angle_alpha 90
_cell_angle_beta 90.938(2)
_cell_angle_gamma 90
_cell_formula_units_Z 4
_cell_length_a 12.1620(10)
_cell_length_b 15.377(2)
_cell_length_c 16.1320(10)
_cell_measurement_reflns_used 4314
_cell_measurement_temperature 140.2
_cell_measurement_theta_max 24.7
_cell_measurement_theta_min 2.5
_cell_volume 3016.5(5)
_computing_cell_refinement 'SAINT (Bruker, 2002)'
_computing_data_collection 'SMART (Bruker, 1999)'
_computing_data_reduction 'SAINT and XPREP (Bruker, 2001)'
_computing_molecular_graphics TEXSAN
_computing_publication_material TEXSAN
_computing_structure_refinement
;
TEXSAN (Molecular Structure Corporation, 1998)
;
_computing_structure_solution 'SIR97 (Altomare <i>et al.</i>,  1999)'
_diffrn_measured_fraction_theta_full 0.9474
_diffrn_measured_fraction_theta_max 0.9474
_diffrn_measurement_device_type 'Bruker SMART 1000 CCD area-detector'
_diffrn_measurement_method \w
_diffrn_radiation_type 'Mo K\a'
_diffrn_radiation_wavelength 0.7107
_diffrn_reflns_av_R_equivalents 0.042
_diffrn_reflns_limit_h_max 14
_diffrn_reflns_limit_h_min 0
_diffrn_reflns_limit_k_max 17
_diffrn_reflns_limit_k_min 0
_diffrn_reflns_limit_l_max 18
_diffrn_reflns_limit_l_min -18
_diffrn_reflns_number 13359
_diffrn_reflns_theta_full 24.72
_diffrn_reflns_theta_max 24.72
_diffrn_standards_number 0
_exptl_absorpt_coefficient_mu 1.631
_exptl_absorpt_correction_T_max 0.850
_exptl_absorpt_correction_T_min 0.705
_exptl_absorpt_correction_type multi-scan
_exptl_absorpt_process_details '(SADABS; Bruker, 2003; Blessing, 1995)'
_exptl_crystal_colour 'dark brown'
_exptl_crystal_density_diffrn 1.576
_exptl_crystal_density_method 'not measured'
_exptl_crystal_description 'rectangular block'
_exptl_crystal_F_000 1452.00
_exptl_crystal_size_max 0.21
_exptl_crystal_size_mid 0.11
_exptl_crystal_size_min 0.10
_refine_diff_density_max 0.72
_refine_diff_density_min -1.12
_refine_ls_extinction_method none
_refine_ls_goodness_of_fit_ref 1.375
_refine_ls_hydrogen_treatment constr
_refine_ls_number_parameters 370
_refine_ls_number_reflns 4860
_refine_ls_R_factor_all 0.0616
_refine_ls_R_factor_gt 0.0348
_refine_ls_shift/su_max 0.0004
_refine_ls_structure_factor_coef F
_refine_ls_weighting_details 'w = 1/[\s^2^(Fo) + 0.00022|Fo|^2^]'
_refine_ls_weighting_scheme calc
_refine_ls_wR_factor_all 0.0471
_refine_ls_wR_factor_ref 0.0406
_reflns_number_gt 3297
_reflns_number_total 4860
_reflns_threshold_expression F^2^>3\s(F^2^)
_cod_data_source_file ci2372.cif
_cod_data_source_block I
_cod_depositor_comments
;
The following automatic conversions were performed:
'_symmetry_cell_setting' value 'Monoclinic' changed to 'monoclinic'
according to '/home/saulius/struct/CIF-dictionaries/cif_core.dic'
dictionary named 'cif_core.dic' version 2.4.1 from 2010-06-29.

Automatic conversion script
Id: cif_fix_enum 1527 2010-12-29 10:47:43Z saulius 

The following automatic conversions were performed:

'_chemical_melting_point' value '483-485' was changed to '484.0(10)'
- the average value was taken and precision was estimated.

Automatic conversion script
Id: cif_fix_values 1646 2011-03-28 12:23:43Z adriana 

The following automatic conversions were performed:

'_chemical_melting_point' value '483-485' was changed to '484.0(10)'
- the average value was taken and precision was
estimated.

'_symmetry_cell_setting' value 'Monoclinic' changed to
'monoclinic' according to
/home/saulius/struct/CIF-dictionaries/cif_core.dic dictionary named
'cif_core.dic' version 2.4.1 from 2010-06-29.

Automatic conversion script
Id: cif_fix_values 1715 2011-07-08 13:25:40Z adriana 
;
_cod_original_cell_volume 3016.6(5)
_cod_original_sg_symbol_H-M 'P 21/n'
_cod_original_formula_sum 'C31 H38 Ce F3 N2 O3 S '
_cod_database_code 2213724
_cod_database_fobs_code 2213724

loop_
_symmetry_equiv_pos_as_xyz
x,y,z
1/2-x,1/2+y,1/2-z
-x,-y,-z
1/2+x,1/2-y,1/2+z

loop_
_atom_site_type_symbol
_atom_site_label
_atom_site_fract_x
_atom_site_fract_y
_atom_site_fract_z
_atom_site_U_iso_or_equiv
_atom_site_adp_type
_atom_site_calc_flag
_atom_site_occupancy
Ce Ce1 0.23757(2) 0.24695(2) 0.02756(2) 0.01241(8) Uani d 1.00
S S1 0.10440(10) 0.14345(9) -0.18477(8) 0.0167(4) Uani d 1.00
F F1 0.1436(3) -0.0242(2) -0.1591(2) 0.0310(10) Uani d 1.00
F F2 0.1205(3) 0.0124(2) -0.2862(2) 0.0350(10) Uani d 1.00
F F3 0.2719(3) 0.0429(2) -0.2222(2) 0.0300(10) Uani d 1.00
O O1 0.1646(3) 0.1686(2) -0.1088(2) 0.0160(10) Uani d 1.00
O O2 0.1286(3) 0.1959(2) -0.2561(2) 0.0240(10) Uani d 1.00
O O3 -0.0092(3) 0.1232(2) -0.1720(2) 0.0240(10) Uani d 1.00
N N1 0.1725(3) 0.3264(3) 0.1606(3) 0.0160(10) Uani d 1.00
N N2 0.0216(4) 0.2675(3) 0.0503(3) 0.0200(10) Uani d 1.00
C C1 0.4088(4) 0.3454(4) -0.0422(3) 0.020(2) Uani d 1.00
C C2 0.3691(5) 0.3996(3) 0.0208(3) 0.021(2) Uani d 1.00
C C3 0.2612(5) 0.4267(3) -0.0013(4) 0.019(2) Uani d 1.00
C C4 0.2343(5) 0.3885(4) -0.0787(3) 0.020(2) Uani d 1.00
C C5 0.3260(5) 0.3388(3) -0.1045(3) 0.019(2) Uani d 1.00
C C6 0.3959(4) 0.1369(3) 0.1037(3) 0.016(2) Uani d 1.00
C C7 0.3376(5) 0.0891(3) 0.0413(3) 0.016(2) Uani d 1.00
C C8 0.2291(5) 0.0745(3) 0.0703(3) 0.017(2) Uani d 1.00
C C9 0.2203(4) 0.1134(3) 0.1498(3) 0.017(2) Uani d 1.00
C C10 0.3243(5) 0.1501(3) 0.1702(3) 0.017(2) Uani d 1.00
C C11 0.5252(5) 0.3135(4) -0.0518(4) 0.035(2) Uani d 1.00
C C12 0.4391(6) 0.4341(4) 0.0920(4) 0.036(2) Uani d 1.00
C C13 0.1903(6) 0.4916(4) 0.0417(4) 0.037(2) Uani d 1.00
C C14 0.1287(5) 0.4018(4) -0.1287(4) 0.030(2) Uani d 1.00
C C15 0.3436(5) 0.2970(4) -0.1873(4) 0.027(2) Uani d 1.00
C C16 0.5164(5) 0.1562(4) 0.1060(4) 0.026(2) Uani d 1.00
C C17 0.3811(5) 0.0626(4) -0.0411(4) 0.026(2) Uani d 1.00
C C18 0.1396(5) 0.0212(4) 0.0293(4) 0.029(2) Uani d 1.00
C C19 0.1235(5) 0.1100(4) 0.2046(4) 0.029(2) Uani d 1.00
C C20 0.3593(5) 0.1777(4) 0.2566(3) 0.025(2) Uani d 1.00
C C21 0.2497(4) 0.3563(3) 0.2142(3) 0.018(2) Uani d 1.00
C C22 0.2264(5) 0.4076(4) 0.2821(3) 0.022(2) Uani d 1.00
C C23 0.1198(5) 0.4304(4) 0.2964(3) 0.025(2) Uani d 1.00
C C24 0.0375(5) 0.3989(4) 0.2431(3) 0.022(2) Uani d 1.00
C C25 0.0667(4) 0.3470(3) 0.1758(3) 0.017(2) Uani d 1.00
C C26 -0.0168(4) 0.3092(3) 0.1180(3) 0.015(2) Uani d 1.00
C C27 -0.1290(5) 0.3157(4) 0.1323(3) 0.023(2) Uani d 1.00
C C28 -0.2033(5) 0.2773(4) 0.0781(4) 0.024(2) Uani d 1.00
C C29 -0.1645(5) 0.2348(4) 0.0096(4) 0.030(2) Uani d 1.00
C C30 -0.0525(5) 0.2314(4) -0.0017(4) 0.028(2) Uani d 1.00
C C31 0.1636(5) 0.0382(4) -0.2135(3) 0.022(2) Uani d 1.00
H H11A 0.5248 0.2581 -0.0775 0.0416 Uiso calc 1.00
H H11B 0.5602 0.3097 0.0011 0.0416 Uiso calc 1.00
H H11C 0.5646 0.3536 -0.0854 0.0416 Uiso calc 1.00
H H12A 0.4683 0.3867 0.1231 0.0447 Uiso calc 1.00
H H12B 0.4978 0.4677 0.0707 0.0447 Uiso calc 1.00
H H12C 0.3953 0.4693 0.1267 0.0447 Uiso calc 1.00
H H13A 0.1223 0.4652 0.0553 0.0452 Uiso calc 1.00
H H13B 0.2266 0.5107 0.0911 0.0452 Uiso calc 1.00
H H13C 0.1771 0.5398 0.0063 0.0452 Uiso calc 1.00
H H14A 0.0682 0.3823 -0.0972 0.0358 Uiso calc 1.00
H H14B 0.1203 0.4615 -0.1414 0.0358 Uiso calc 1.00
H H14C 0.1323 0.3690 -0.1786 0.0358 Uiso calc 1.00
H H15A 0.3637 0.2379 -0.1793 0.0331 Uiso calc 1.00
H H15B 0.2770 0.2997 -0.2192 0.0331 Uiso calc 1.00
H H15C 0.3999 0.3268 -0.2154 0.0331 Uiso calc 1.00
H H16A 0.5528 0.1159 0.1414 0.0316 Uiso calc 1.00
H H16B 0.5447 0.1515 0.0515 0.0316 Uiso calc 1.00
H H16C 0.5279 0.2136 0.1261 0.0316 Uiso calc 1.00
H H17A 0.4183 0.1104 -0.0652 0.0310 Uiso calc 1.00
H H17B 0.4313 0.0157 -0.0335 0.0310 Uiso calc 1.00
H H17C 0.3221 0.0449 -0.0761 0.0310 Uiso calc 1.00
H H18A 0.1716 -0.0273 0.0026 0.0351 Uiso calc 1.00
H H18B 0.1014 0.0560 -0.0104 0.0351 Uiso calc 1.00
H H18C 0.0899 0.0017 0.0701 0.0351 Uiso calc 1.00
H H19A 0.1310 0.0645 0.2448 0.0339 Uiso calc 1.00
H H19B 0.0571 0.0999 0.1732 0.0339 Uiso calc 1.00
H H19C 0.1150 0.1639 0.2340 0.0339 Uiso calc 1.00
H H20A 0.4236 0.2126 0.2535 0.0296 Uiso calc 1.00
H H20B 0.3020 0.2102 0.2809 0.0296 Uiso calc 1.00
H H20C 0.3746 0.1276 0.2892 0.0296 Uiso calc 1.00
H H21 0.3239 0.3416 0.2049 0.0208 Uiso calc 1.00
H H22 0.2844 0.4263 0.3185 0.0258 Uiso calc 1.00
H H23 0.1022 0.4664 0.3427 0.0303 Uiso calc 1.00
H H24 -0.0376 0.4129 0.2525 0.0260 Uiso calc 1.00
H H27 -0.1542 0.3468 0.1792 0.0277 Uiso calc 1.00
H H28 -0.2797 0.2798 0.0880 0.0288 Uiso calc 1.00
H H29 -0.2132 0.2084 -0.0296 0.0358 Uiso calc 1.00
H H30 -0.0262 0.2021 -0.0491 0.0344 Uiso calc 1.00

loop_
_atom_site_aniso_label
_atom_site_aniso_U_11
_atom_site_aniso_U_22
_atom_site_aniso_U_33
_atom_site_aniso_U_12
_atom_site_aniso_U_13
_atom_site_aniso_U_23
Ce1 0.0125(2) 0.0120(2) 0.0127(2) -0.0004(2) -0.00160(10) 0.0009(2)
S1 0.0177(8) 0.0176(8) 0.0146(8) 0.0002(6) -0.0032(6) -0.0003(6)
F1 0.041(2) 0.020(2) 0.031(2) -0.003(2) 0.002(2) 0.003(2)
F2 0.047(2) 0.032(2) 0.025(2) 0.012(2) -0.017(2) -0.014(2)
F3 0.018(2) 0.036(2) 0.036(2) 0.005(2) 0.005(2) -0.003(2)
O1 0.020(2) 0.016(2) 0.014(2) -0.001(2) -0.006(2) -0.002(2)
O2 0.030(2) 0.025(2) 0.017(2) -0.002(2) -0.002(2) 0.007(2)
O3 0.017(2) 0.030(2) 0.026(2) -0.003(2) -0.002(2) -0.005(2)
N1 0.015(3) 0.017(3) 0.018(3) -0.002(2) 0.000(2) 0.000(2)
N2 0.015(3) 0.024(3) 0.021(3) 0.002(2) 0.001(2) -0.006(2)
C1 0.020(3) 0.018(3) 0.022(3) -0.009(2) -0.003(3) 0.004(3)
C2 0.030(4) 0.015(3) 0.017(3) -0.016(3) -0.002(3) 0.006(3)
C3 0.030(4) 0.011(3) 0.017(3) 0.002(3) 0.002(3) 0.006(2)
C4 0.028(4) 0.017(3) 0.014(3) 0.001(3) -0.003(3) 0.011(2)
C5 0.029(4) 0.013(3) 0.016(3) -0.003(2) 0.004(3) 0.003(2)
C6 0.016(3) 0.016(3) 0.016(3) -0.004(2) -0.006(2) 0.006(2)
C7 0.023(4) 0.010(3) 0.016(3) 0.006(2) -0.001(3) 0.002(2)
C8 0.023(3) 0.010(3) 0.019(3) -0.001(2) -0.009(3) 0.006(2)
C9 0.017(3) 0.017(3) 0.017(3) -0.003(2) 0.001(2) 0.005(3)
C10 0.024(3) 0.008(3) 0.019(3) 0.002(2) -0.004(3) 0.001(2)
C11 0.021(4) 0.046(4) 0.036(4) -0.005(3) -0.004(3) 0.014(3)
C12 0.048(5) 0.035(4) 0.026(4) -0.026(3) -0.007(3) 0.007(3)
C13 0.058(5) 0.023(4) 0.030(4) 0.008(3) 0.008(3) 0.009(3)
C14 0.026(4) 0.033(4) 0.031(4) 0.003(3) -0.003(3) 0.017(3)
C15 0.027(4) 0.027(4) 0.028(4) -0.005(3) 0.006(3) -0.002(3)
C16 0.018(3) 0.027(4) 0.034(4) 0.006(3) 0.000(3) 0.001(3)
C17 0.026(4) 0.024(3) 0.026(4) 0.008(3) -0.007(3) -0.001(3)
C18 0.041(4) 0.019(3) 0.027(4) -0.018(3) -0.015(3) 0.007(3)
C19 0.029(4) 0.032(4) 0.025(4) -0.001(3) 0.001(3) 0.010(3)
C20 0.027(4) 0.024(3) 0.021(3) 0.002(3) -0.009(3) -0.001(3)
C21 0.020(3) 0.016(3) 0.018(3) -0.001(3) 0.002(3) 0.001(3)
C22 0.026(4) 0.020(3) 0.020(3) -0.008(3) -0.003(3) -0.003(3)
C23 0.032(4) 0.023(3) 0.019(3) 0.001(3) 0.004(3) -0.011(3)
C24 0.017(3) 0.025(3) 0.022(3) 0.004(3) 0.001(3) -0.004(3)
C25 0.018(3) 0.015(3) 0.016(3) 0.003(2) 0.001(2) 0.002(2)
C26 0.017(3) 0.016(3) 0.012(3) 0.000(2) 0.000(2) 0.001(2)
C27 0.025(4) 0.030(3) 0.014(3) 0.004(3) 0.003(3) 0.001(3)
C28 0.016(3) 0.030(4) 0.025(4) -0.003(2) 0.001(3) 0.001(3)
C29 0.020(3) 0.039(4) 0.031(4) -0.002(3) -0.006(3) -0.007(3)
C30 0.019(3) 0.040(4) 0.027(4) 0.000(3) 0.001(3) -0.014(3)
C31 0.028(4) 0.023(3) 0.014(3) 0.000(3) -0.003(3) 0.000(3)

loop_
_atom_type_symbol
_atom_type_description
_atom_type_scat_dispersion_real
_atom_type_scat_dispersion_imag
_atom_type_scat_source
Ce Ce -0.249 2.633
;International Tables for Crystallography
(1992, Vol. C, Tables 4.2.6.8 and 6.1.1.1)
;
C C 0.003 0.002
;International Tables for Crystallography
(1992, Vol. C, Tables 4.2.6.8 and 6.1.1.1)
;
N N 0.006 0.003
;International Tables for Crystallography
(1992, Vol. C, Tables 4.2.6.8 and 6.1.1.1)
;
O O 0.011 0.006
;International Tables for Crystallography
(1992, Vol. C, Tables 4.2.6.8 and 6.1.1.1)
;
S S 0.125 0.123
;International Tables for Crystallography
(1992, Vol. C, Tables 4.2.6.8 and 6.1.1.1)
;
F F 0.017 0.010
;International Tables for Crystallography
(1992, Vol. C, Tables 4.2.6.8 and 6.1.1.1)
;
H H 0.000 0.000
;International Tables for Crystallography
(1992, Vol. C, Table 6.1.1.2)
;

loop_
_geom_angle_atom_site_label_1
_geom_angle_atom_site_label_2
_geom_angle_atom_site_label_3
_geom_angle
_geom_angle_publ_flag
O1 Ce1 N1 142.70(10) yes
O1 Ce1 N2 81.50(10) yes
O1 Ce1 C1 98.70(10) no
O1 Ce1 C2 121.70(10) no
O1 Ce1 C3 110.00(10) no
O1 Ce1 C4 80.90(10) no
O1 Ce1 C5 74.00(10) no
O1 Ce1 C6 107.80(10) no
O1 Ce1 C7 78.80(10) no
O1 Ce1 C8 75.90(10) no
O1 Ce1 C9 102.60(10) no
O1 Ce1 Cg1 97.60(8) no
O1 Ce1 Cg2 98.37(7) no
N1 Ce1 N2 61.30(10) yes
N1 Ce1 C1 108.30(10) no
N1 Ce1 C2 79.8(2) no
N1 Ce1 C3 73.1(2) no
N1 Ce1 C4 98.10(10) no
N1 Ce1 C5 121.30(10) no
N1 Ce1 C6 97.80(10) no
N1 Ce1 C7 119.50(10) no
N1 Ce1 C8 103.5(2) no
N1 Ce1 C9 75.00(10) no
N1 Ce1 Cg1 96.33(9) no
N1 Ce1 Cg2 93.39(9) no
N2 Ce1 C1 136.30(10) no
N2 Ce1 C2 117.5(2) no
N2 Ce1 C3 90.60(10) no
N2 Ce1 C4 89.3(2) no
N2 Ce1 C5 115.9(2) no
N2 Ce1 C6 132.30(10) no
N2 Ce1 C7 122.2(2) no
N2 Ce1 C8 92.2(2) no
N2 Ce1 C9 84.70(10) no
N2 Ce1 Cg1 111.10(10) no
N2 Ce1 Cg2 108.57(10) no
C1 Ce1 C2 28.7(2) no
C1 Ce1 C3 48.0(2) no
C1 Ce1 C4 48.3(2) no
C1 Ce1 C5 29.20(10) no
C1 Ce1 C6 89.6(2) no
C1 Ce1 C7 100.3(2) no
C1 Ce1 C8 130.5(2) no
C1 Ce1 C9 136.3(2) no
C1 Ce1 Cg1 25.20(10) no
C1 Ce1 Cg2 114.50(10) no
C2 Ce1 C3 29.0(2) no
C2 Ce1 C4 48.0(2) no
C2 Ce1 C5 47.8(2) no
C2 Ce1 C6 97.5(2) no
C2 Ce1 C7 119.2(2) no
C2 Ce1 C8 146.2(2) no
C2 Ce1 C9 131.9(2) no
C2 Ce1 Cg1 24.90(10) no
C2 Ce1 Cg2 121.40(10) no
C3 Ce1 C4 29.3(2) no
C3 Ce1 C5 48.3(2) no
C3 Ce1 C6 126.0(2) no
C3 Ce1 C7 147.2(2) no
C3 Ce1 C8 173.8(2) no
C3 Ce1 C9 145.9(2) no
C3 Ce1 Cg1 25.40(10) no
C3 Ce1 Cg2 147.90(10) no
C4 Ce1 C5 29.6(2) no
C4 Ce1 C6 137.8(2) no
C4 Ce1 C7 138.8(2) no
C4 Ce1 C8 156.2(2) no
C4 Ce1 C9 172.4(2) no
C4 Ce1 Cg1 25.70(10) no
C4 Ce1 Cg2 161.90(10) no
C5 Ce1 C6 111.5(2) no
C5 Ce1 C7 109.7(2) no
C5 Ce1 C8 134.3(2) no
C5 Ce1 C9 157.7(2) no
C5 Ce1 Cg1 25.60(10) no
C5 Ce1 Cg2 132.70(10) no
C6 Ce1 C7 29.70(10) no
C6 Ce1 C8 48.8(2) no
C6 Ce1 C9 47.7(2) no
C6 Ce1 Cg1 113.60(10) no
C6 Ce1 Cg2 25.30(10) no
C7 Ce1 C8 30.3(2) no
C7 Ce1 C9 48.7(2) no
C7 Ce1 Cg1 125.00(10) no
C7 Ce1 Cg2 26.30(10) no
C8 Ce1 C9 29.3(2) no
C8 Ce1 Cg1 154.80(10) no
C8 Ce1 Cg2 26.00(10) no
C9 Ce1 Cg1 156.10(10) no
C9 Ce1 Cg2 25.10(10) no
Cg1 Ce1 Cg2 138.910(10) no
O1 S1 O2 114.4(2) no
O1 S1 O3 113.9(2) no
O1 S1 C31 104.5(2) no
O2 S1 O3 116.5(2) no
O2 S1 C31 101.9(2) no
O3 S1 C31 103.2(3) no
Ce1 O1 S1 165.6(2) no
Ce1 N1 C21 118.1(3) no
Ce1 N1 C25 124.3(3) no
C21 N1 C25 117.3(5) no
Ce1 N2 C26 121.2(3) no
Ce1 N2 C30 121.1(4) no
C26 N2 C30 117.5(5) no
Ce1 C1 C2 76.4(3) no
Ce1 C1 C5 74.0(3) no
Ce1 C1 C11 124.5(4) no
Ce1 C1 Cg1 64.0(2) no
C2 C1 C5 107.9(5) no
C2 C1 C11 126.9(5) no
C2 C1 Cg1 53.9(3) no
C5 C1 C11 124.2(5) no
C5 C1 Cg1 54.0(3) no
C11 C1 Cg1 171.3(5) no
Ce1 C2 C1 74.8(3) no
Ce1 C2 C3 74.5(3) no
Ce1 C2 C12 124.8(4) no
Ce1 C2 Cg1 63.2(2) no
C1 C2 C3 108.6(5) no
C1 C2 C12 124.1(5) no
C1 C2 Cg1 54.4(3) no
C3 C2 C12 126.5(6) no
C3 C2 Cg1 54.3(3) no
C12 C2 Cg1 172.0(5) no
Ce1 C3 C2 76.5(3) no
Ce1 C3 C4 73.5(3) no
Ce1 C3 C13 121.1(4) no
Ce1 C3 Cg1 64.2(2) no
C2 C3 C4 107.5(5) no
C2 C3 C13 128.2(5) no
C2 C3 Cg1 53.5(3) no
C4 C3 C13 124.0(5) no
C4 C3 Cg1 53.9(3) no
C13 C3 Cg1 174.2(5) no
Ce1 C4 C3 77.2(3) no
Ce1 C4 C5 75.8(3) no
Ce1 C4 C14 115.9(4) no
Ce1 C4 Cg1 66.3(2) no
C3 C4 C5 108.1(5) no
C3 C4 C14 126.5(5) no
C3 C4 Cg1 54.3(3) no
C5 C4 C14 125.3(5) no
C5 C4 Cg1 53.9(3) no
C14 C4 Cg1 177.6(5) no
Ce1 C5 C1 76.8(3) no
Ce1 C5 C4 74.6(3) no
Ce1 C5 C15 121.7(4) no
Ce1 C5 Cg1 65.6(2) no
C1 C5 C4 107.8(5) no
C1 C5 C15 123.5(5) no
C1 C5 Cg1 54.0(3) no
C4 C5 C15 128.0(5) no
C4 C5 Cg1 53.8(3) no
C15 C5 Cg1 172.4(5) no
Ce1 C6 C7 71.0(3) no
Ce1 C6 C10 79.6(3) no
Ce1 C6 C16 123.5(3) no
Ce1 C6 Cg2 64.1(2) no
C7 C6 C10 107.8(5) no
C7 C6 C16 126.5(5) no
C7 C6 Cg2 54.0(3) no
C10 C6 C16 124.9(5) no
C10 C6 Cg2 53.8(3) no
C16 C6 Cg2 172.4(5) no
Ce1 C7 C6 79.3(3) no
Ce1 C7 C8 75.6(3) no
Ce1 C7 C17 109.6(3) no
Ce1 C7 Cg2 68.6(2) no
C6 C7 C8 107.5(5) no
C6 C7 C17 126.1(5) no
C6 C7 Cg2 53.9(3) no
C8 C7 C17 126.3(5) no
C8 C7 Cg2 53.7(3) no
C17 C7 Cg2 178.2(5) no
Ce1 C8 C7 74.1(3) no
Ce1 C8 C9 79.9(3) no
Ce1 C8 C18 116.5(3) no
Ce1 C8 Cg2 67.8(2) no
C7 C8 C9 108.3(5) no
C7 C8 C18 127.4(5) no
C7 C8 Cg2 54.0(3) no
C9 C8 C18 124.1(5) no
C9 C8 Cg2 54.2(3) no
C18 C8 Cg2 175.6(5) no
Ce1 C9 C8 70.9(3) no
Ce1 C9 C10 78.4(3) no
Ce1 C9 C19 120.3(4) no
Ce1 C9 Cg2 62.8(2) no
C8 C9 C10 107.3(5) no
C8 C9 C19 126.5(5) no
C8 C9 Cg2 53.9(3) no
C10 C9 C19 126.0(5) no
C10 C9 Cg2 53.4(3) no
C19 C9 Cg2 176.9(5) no
C6 C10 C9 109.0(5) no
C6 C10 C20 125.1(5) no
C6 C10 Cg2 54.7(3) no
C9 C10 C20 124.2(5) no
C9 C10 Cg2 54.4(3) no
C20 C10 Cg2 167.6(5) no
N1 C21 C22 123.6(5) no
C21 C22 C23 119.2(5) no
C22 C23 C24 118.7(5) no
C23 C24 C25 119.2(5) no
N1 C25 C24 122.0(5) no
N1 C25 C26 115.9(5) no
C24 C25 C26 122.1(5) no
N2 C26 C25 116.7(5) no
N2 C26 C27 121.3(5) no
C25 C26 C27 121.9(5) no
C26 C27 C28 119.8(5) no
C27 C28 C29 118.9(6) no
C28 C29 C30 118.5(5) no
N2 C30 C29 123.9(5) no
S1 C31 F1 113.2(4) no
S1 C31 F2 109.5(4) no
S1 C31 F3 111.9(4) no
F1 C31 F2 107.0(5) no
F1 C31 F3 107.6(5) no
F2 C31 F3 107.4(5) no
Ce1 Cg1 C1 90.7(3) no
Ce1 Cg1 C2 92.0(2) no
Ce1 Cg1 C3 90.4(3) no
Ce1 Cg1 C4 88.0(3) no
Ce1 Cg1 C5 88.8(2) no
C1 Cg1 C2 71.7(4) no
C1 Cg1 C3 143.9(4) no
C1 Cg1 C4 144.3(4) no
C1 Cg1 C5 71.9(4) no
C2 Cg1 C3 72.2(4) no
C2 Cg1 C4 144.0(4) no
C2 Cg1 C5 143.7(4) no
C3 Cg1 C4 71.8(4) no
C3 Cg1 C5 144.1(4) no
C4 Cg1 C5 72.3(4) no
Ce1 Cg2 C6 90.6(2) no
Ce1 Cg2 C7 85.1(2) no
Ce1 Cg2 C8 86.2(2) no
Ce1 Cg2 C9 92.1(2) no
Ce1 Cg2 C10 96.0(2) no
C6 Cg2 C7 72.2(4) no
C6 Cg2 C8 144.4(4) no
C6 Cg2 C9 143.7(4) no
C6 Cg2 C10 71.5(4) no
C7 Cg2 C8 72.3(4) no
C7 Cg2 C9 144.2(4) no
C7 Cg2 C10 143.7(4) no
C8 Cg2 C9 71.9(4) no
C8 Cg2 C10 144.0(4) no
C9 Cg2 C10 72.2(4) no
C1 C11 H11A 109.872 no
C1 C11 H11B 109.542 no
C1 C11 H11C 109.207 no
H11A C11 H11B 109.795 no
H11A C11 H11C 109.368 no
H11B C11 H11C 109.039 no
C2 C12 H12A 109.352 no
C2 C12 H12B 109.437 no
C2 C12 H12C 109.500 no
H12A C12 H12B 109.346 no
H12A C12 H12C 109.595 no
H12B C12 H12C 109.598 no
C3 C13 H13A 109.386 no
C3 C13 H13B 109.372 no
C3 C13 H13C 109.645 no
H13A C13 H13B 109.319 no
H13A C13 H13C 109.531 no
H13B C13 H13C 109.574 no
C4 C14 H14A 109.234 no
C4 C14 H14B 109.436 no
C4 C14 H14C 109.214 no
H14A C14 H14B 109.789 no
H14A C14 H14C 109.399 no
H14B C14 H14C 109.753 no
C5 C15 H15A 109.323 no
C5 C15 H15B 109.200 no
C5 C15 H15C 109.552 no
H15A C15 H15B 109.240 no
H15A C15 H15C 109.960 no
H15B C15 H15C 109.550 no
C6 C16 H16A 109.465 no
C6 C16 H16B 109.353 no
C6 C16 H16C 109.337 no
H16A C16 H16B 109.548 no
H16A C16 H16C 109.760 no
H16B C16 H16C 109.363 no
C7 C17 H17A 109.281 no
C7 C17 H17B 109.130 no
C7 C17 H17C 109.451 no
H17A C17 H17B 109.368 no
H17A C17 H17C 109.853 no
H17B C17 H17C 109.742 no
C8 C18 H18A 109.155 no
C8 C18 H18B 109.271 no
C8 C18 H18C 109.329 no
H18A C18 H18B 109.655 no
H18A C18 H18C 109.809 no
H18B C18 H18C 109.606 no
C9 C19 H19A 111.199 no
C9 C19 H19B 111.115 no
C9 C19 H19C 110.863 no
H19A C19 H19B 108.049 no
H19A C19 H19C 107.839 no
H19B C19 H19C 107.624 no
C10 C20 H20A 109.283 no
C10 C20 H20B 109.410 no
C10 C20 H20C 109.368 no
H20A C20 H20B 109.620 no
H20A C20 H20C 109.491 no
H20B C20 H20C 109.654 no
N1 C21 H21 118.305 no
C22 C21 H21 118.050 no
C21 C22 H22 120.035 no
C23 C22 H22 120.806 no
C22 C23 H23 120.432 no
C24 C23 H23 120.873 no
C23 C24 H24 120.197 no
C25 C24 H24 120.591 no
C26 C27 H27 119.979 no
C28 C27 H27 120.231 no
C27 C28 H28 120.632 no
C29 C28 H28 120.450 no
C28 C29 H29 121.253 no
C30 C29 H29 120.212 no
N2 C30 H30 117.967 no
C29 C30 H30 118.178 no

loop_
_geom_bond_atom_site_label_1
_geom_bond_atom_site_label_2
_geom_bond_distance
_geom_bond_publ_flag
Ce1 O1 2.649(3) yes
Ce1 N1 2.603(4) yes
Ce1 N2 2.677(4) yes
Ce1 C1 2.823(5) no
Ce1 C2 2.843(5) no
Ce1 C3 2.818(5) no
Ce1 C4 2.771(5) no
Ce1 C5 2.787(5) no
Ce1 C6 2.829(5) no
Ce1 C7 2.722(5) no
Ce1 C8 2.742(5) no
Ce1 C9 2.857(5) no
Ce1 Cg1 2.5382(3) yes
Ce1 Cg2 2.5439(3) yes
S1 O1 1.468(4) no
S1 O2 1.440(4) no
S1 O3 1.435(4) no
S1 C31 1.833(6) no
F1 C31 1.326(6) no
F2 C31 1.337(6) no
F3 C31 1.329(7) no
N1 C21 1.348(6) no
N1 C25 1.352(7) no
N2 C26 1.355(7) no
N2 C30 1.342(7) no
C1 C2 1.406(8) no
C1 C5 1.414(7) no
C1 C11 1.509(8) no
C1 Cg1 1.204(6) no
C2 C3 1.417(8) no
C2 C12 1.514(8) no
C2 Cg1 1.197(5) no
C3 C4 1.414(8) no
C3 C13 1.497(8) no
C3 Cg1 1.208(6) no
C4 C5 1.420(8) no
C4 C14 1.519(8) no
C4 Cg1 1.203(5) no
C5 C15 1.500(8) no
C5 Cg1 1.204(5) no
C6 C7 1.426(7) no
C6 C10 1.406(7) no
C6 C16 1.496(7) no
C6 Cg2 1.210(5) no
C7 C8 1.426(8) no
C7 C17 1.496(8) no
C7 Cg2 1.212(6) no
C8 C9 1.419(8) no
C8 C18 1.507(7) no
C8 Cg2 1.206(5) no
C9 C10 1.419(7) no
C9 C19 1.485(8) no
C9 Cg2 1.212(6) no
C10 C20 1.511(7) no
C10 Cg2 1.197(5) no
C21 C22 1.383(7) no
C22 C23 1.366(8) no
C23 C24 1.396(7) no
C24 C25 1.398(7) no
C25 C26 1.485(7) no
C26 C27 1.392(8) no
C27 C28 1.381(8) no
C28 C29 1.373(9) no
C29 C30 1.379(8) no
C11 H11A 0.946 no
C11 H11B 0.950 no
C11 H11C 0.955 no
C12 H12A 0.951 no
C12 H12B 0.951 no
C12 H12C 0.948 no
C13 H13A 0.951 no
C13 H13B 0.951 no
C13 H13C 0.948 no
C14 H14A 0.950 no
C14 H14B 0.946 no
C14 H14C 0.951 no
C15 H15A 0.949 no
C15 H15B 0.954 no
C15 H15C 0.945 no
C16 H16A 0.947 no
C16 H16B 0.952 no
C16 H16C 0.949 no
C17 H17A 0.950 no
C17 H17B 0.951 no
C17 H17C 0.946 no
C18 H18A 0.948 no
C18 H18B 0.950 no
C18 H18C 0.948 no
C19 H19A 0.957 no
C19 H19B 0.960 no
C19 H19C 0.962 no
C20 H20A 0.950 no
C20 H20B 0.948 no
C20 H20C 0.950 no
C21 H21 0.945 no
C22 H22 0.955 no
C23 H23 0.956 no
C24 H24 0.953 no
C27 H27 0.949 no
C28 H28 0.947 no
C29 H29 0.950 no
C30 H30 0.948 no

loop_
_geom_contact_atom_site_label_1
_geom_contact_atom_site_label_2
_geom_contact_distance
_geom_contact_site_symmetry_2
_geom_contact_publ_flag
Ce1 O1 2.649(3) . no
Ce1 N1 2.603(4) . no
Ce1 N2 2.677(4) . no
Ce1 C1 2.823(5) . no
Ce1 C2 2.843(5) . no
Ce1 C3 2.818(5) . no
Ce1 C4 2.771(5) . no
Ce1 C5 2.787(5) . no
Ce1 C6 2.829(5) . no
Ce1 C7 2.722(5) . no
Ce1 C8 2.742(5) . no
Ce1 C9 2.857(5) . no
Ce1 Cg1 2.5382(3) . no
Ce1 Cg2 2.5439(3) . no
F1 C19 3.571(7) 3_555 no
F2 C12 3.043(7) 4_454 no
F2 C5 3.271(6) 2_544 no
F2 C15 3.369(7) 2_544 no
F2 C4 3.409(6) 2_544 no
F2 Cg1 3.536(3) 2_544 no
F3 C24 3.406(6) 4_554 no
F3 C27 3.431(7) 4_554 no
F3 C14 3.471(7) 2_544 no
O2 C28 3.418(7) 4_554 no
O2 C16 3.447(7) 4_454 no
O2 C27 3.483(7) 4_554 no
O3 C22 3.322(7) 4_454 no
O3 C21 3.448(6) 4_454 no
O3 C18 3.586(7) 3_555 no
C6 C23 3.568(7) 2_545 no
C8 C22 3.536(8) 2_545 no
C8 C23 3.575(8) 2_545 no
C9 C22 3.407(7) 2_545 no
C9 C23 3.520(8) 2_545 no
C10 C23 3.486(7) 2_545 no
C15 C27 3.408(8) 4_554 no
C18 C18 3.570(10) 3_555 no
C23 Cg2 3.340(6) 2_555 no

loop_
_geom_torsion_atom_site_label_1
_geom_torsion_atom_site_label_2
_geom_torsion_atom_site_label_3
_geom_torsion_atom_site_label_4
_geom_torsion_site_symmetry_1
_geom_torsion_site_symmetry_2
_geom_torsion_site_symmetry_3
_geom_torsion_site_symmetry_4
_geom_torsion
_geom_torsion_publ_flag
Ce1 O1 S1 O2 1_555 1_555 1_555 1_555 74.3(9) no
Ce1 O1 S1 O3 1_555 1_555 1_555 1_555 -63.2(9) no
Ce1 O1 S1 C31 1_555 1_555 1_555 1_555 -175.1(8) no
Ce1 N1 C21 C22 1_555 1_555 1_555 1_555 172.6(4) no
Ce1 N1 C25 C24 1_555 1_555 1_555 1_555 -172.0(4) no
Ce1 N1 C25 C26 1_555 1_555 1_555 1_555 9.6(6) no
Ce1 N2 C26 C25 1_555 1_555 1_555 1_555 3.4(6) no
Ce1 N2 C26 C27 1_555 1_555 1_555 1_555 -176.4(4) no
Ce1 N2 C30 C29 1_555 1_555 1_555 1_555 175.6(5) no
Ce1 C1 C2 C3 1_555 1_555 1_555 1_555 -67.5(4) no
Ce1 C1 C2 C12 1_555 1_555 1_555 1_555 122.0(5) no
Ce1 C1 C2 Cg1 1_555 1_555 1_555 1_555 -67.6(2) no
Ce1 C1 C5 C4 1_555 1_555 1_555 1_555 68.8(4) no
Ce1 C1 C5 C15 1_555 1_555 1_555 1_555 -119.5(5) no
Ce1 C1 C5 Cg1 1_555 1_555 1_555 1_555 69.2(2) no
Ce1 C1 Cg1 C2 1_555 1_555 1_555 1_555 91.8(3) no
Ce1 C1 Cg1 C3 1_555 1_555 1_555 1_555 91.7(6) no
Ce1 C1 Cg1 C4 1_555 1_555 1_555 1_555 -87.6(6) no
Ce1 C1 Cg1 C5 1_555 1_555 1_555 1_555 -88.5(3) no
Ce1 C2 C1 C5 1_555 1_555 1_555 1_555 67.9(4) no
Ce1 C2 C1 C11 1_555 1_555 1_555 1_555 -123.1(6) no
Ce1 C2 C1 Cg1 1_555 1_555 1_555 1_555 67.6(2) no
Ce1 C2 C3 C4 1_555 1_555 1_555 1_555 -67.5(4) no
Ce1 C2 C3 C13 1_555 1_555 1_555 1_555 119.1(6) no
Ce1 C2 C3 Cg1 1_555 1_555 1_555 1_555 -67.8(2) no
Ce1 C2 Cg1 C1 1_555 1_555 1_555 1_555 -90.1(3) no
Ce1 C2 Cg1 C3 1_555 1_555 1_555 1_555 89.8(3) no
Ce1 C2 Cg1 C4 1_555 1_555 1_555 1_555 89.3(5) no
Ce1 C2 Cg1 C5 1_555 1_555 1_555 1_555 -90.7(5) no
Ce1 C3 C2 C1 1_555 1_555 1_555 1_555 67.7(4) no
Ce1 C3 C2 C12 1_555 1_555 1_555 1_555 -122.1(5) no
Ce1 C3 C2 Cg1 1_555 1_555 1_555 1_555 67.8(2) no
Ce1 C3 C4 C5 1_555 1_555 1_555 1_555 -70.2(4) no
Ce1 C3 C4 C14 1_555 1_555 1_555 1_555 113.0(6) no
Ce1 C3 C4 Cg1 1_555 1_555 1_555 1_555 -69.8(2) no
Ce1 C3 Cg1 C1 1_555 1_555 1_555 1_555 -91.8(6) no
Ce1 C3 Cg1 C2 1_555 1_555 1_555 1_555 -91.9(3) no
Ce1 C3 Cg1 C4 1_555 1_555 1_555 1_555 87.8(3) no
Ce1 C3 Cg1 C5 1_555 1_555 1_555 1_555 88.5(6) no
Ce1 C4 C3 C2 1_555 1_555 1_555 1_555 69.6(4) no
Ce1 C4 C3 C13 1_555 1_555 1_555 1_555 -116.7(6) no
Ce1 C4 C3 Cg1 1_555 1_555 1_555 1_555 69.8(2) no
Ce1 C4 C5 C1 1_555 1_555 1_555 1_555 -70.3(4) no
Ce1 C4 C5 C15 1_555 1_555 1_555 1_555 118.5(6) no
Ce1 C4 C5 Cg1 1_555 1_555 1_555 1_555 -70.8(2) no
Ce1 C4 Cg1 C1 1_555 1_555 1_555 1_555 88.5(6) no
Ce1 C4 Cg1 C2 1_555 1_555 1_555 1_555 -90.6(5) no
Ce1 C4 Cg1 C3 1_555 1_555 1_555 1_555 -91.1(3) no
Ce1 C4 Cg1 C5 1_555 1_555 1_555 1_555 89.4(3) no
Ce1 C5 C1 C2 1_555 1_555 1_555 1_555 -69.5(4) no
Ce1 C5 C1 C11 1_555 1_555 1_555 1_555 121.1(5) no
Ce1 C5 C1 Cg1 1_555 1_555 1_555 1_555 -69.2(2) no
Ce1 C5 C4 C3 1_555 1_555 1_555 1_555 71.2(4) no
Ce1 C5 C4 C14 1_555 1_555 1_555 1_555 -112.0(5) no
Ce1 C5 C4 Cg1 1_555 1_555 1_555 1_555 70.8(2) no
Ce1 C5 Cg1 C1 1_555 1_555 1_555 1_555 91.2(3) no
Ce1 C5 Cg1 C2 1_555 1_555 1_555 1_555 91.7(5) no
Ce1 C5 Cg1 C3 1_555 1_555 1_555 1_555 -89.0(6) no
Ce1 C5 Cg1 C4 1_555 1_555 1_555 1_555 -88.3(3) no
Ce1 C6 C7 C8 1_555 1_555 1_555 1_555 -71.1(3) no
Ce1 C6 C7 C17 1_555 1_555 1_555 1_555 106.5(5) no
Ce1 C6 C7 Cg2 1_555 1_555 1_555 1_555 -71.2(2) no
Ce1 C6 C10 C9 1_555 1_555 1_555 1_555 64.4(4) no
Ce1 C6 C10 C20 1_555 1_555 1_555 1_555 -129.8(5) no
Ce1 C6 C10 Cg2 1_555 1_555 1_555 1_555 65.4(2) no
Ce1 C6 Cg2 C7 1_555 1_555 1_555 1_555 84.6(3) no
Ce1 C6 Cg2 C8 1_555 1_555 1_555 1_555 84.3(5) no
Ce1 C6 Cg2 C9 1_555 1_555 1_555 1_555 -94.4(5) no
Ce1 C6 Cg2 C10 1_555 1_555 1_555 1_555 -96.2(3) no
Ce1 C7 C6 C10 1_555 1_555 1_555 1_555 71.9(4) no
Ce1 C7 C6 C16 1_555 1_555 1_555 1_555 -118.2(5) no
Ce1 C7 C6 Cg2 1_555 1_555 1_555 1_555 71.2(2) no
Ce1 C7 C8 C9 1_555 1_555 1_555 1_555 -73.3(4) no
Ce1 C7 C8 C18 1_555 1_555 1_555 1_555 111.4(5) no
Ce1 C7 C8 Cg2 1_555 1_555 1_555 1_555 -73.8(2) no
Ce1 C7 Cg2 C6 1_555 1_555 1_555 1_555 -92.2(3) no
Ce1 C7 Cg2 C8 1_555 1_555 1_555 1_555 87.6(3) no
Ce1 C7 Cg2 C9 1_555 1_555 1_555 1_555 86.7(5) no
Ce1 C7 Cg2 C10 1_555 1_555 1_555 1_555 -93.5(5) no
Ce1 C8 C7 C6 1_555 1_555 1_555 1_555 73.6(4) no
Ce1 C8 C7 C17 1_555 1_555 1_555 1_555 -104.0(5) no
Ce1 C8 C7 Cg2 1_555 1_555 1_555 1_555 73.8(2) no
Ce1 C8 C9 C10 1_555 1_555 1_555 1_555 -70.7(4) no
Ce1 C8 C9 C19 1_555 1_555 1_555 1_555 114.0(5) no
Ce1 C8 C9 Cg2 1_555 1_555 1_555 1_555 -69.8(2) no
Ce1 C8 Cg2 C6 1_555 1_555 1_555 1_555 -85.7(5) no
Ce1 C8 Cg2 C7 1_555 1_555 1_555 1_555 -86.0(3) no
Ce1 C8 Cg2 C9 1_555 1_555 1_555 1_555 93.4(3) no
Ce1 C8 Cg2 C10 1_555 1_555 1_555 1_555 95.1(5) no
Ce1 C9 C8 C7 1_555 1_555 1_555 1_555 69.4(3) no
Ce1 C9 C8 C18 1_555 1_555 1_555 1_555 -115.2(5) no
Ce1 C9 C8 Cg2 1_555 1_555 1_555 1_555 69.8(2) no
Ce1 C9 C10 C6 1_555 1_555 1_555 1_555 -63.7(4) no
Ce1 C9 C10 C20 1_555 1_555 1_555 1_555 130.4(5) no
Ce1 C9 C10 Cg2 1_555 1_555 1_555 1_555 -64.7(2) no
Ce1 C9 Cg2 C6 1_555 1_555 1_555 1_555 93.9(5) no
Ce1 C9 Cg2 C7 1_555 1_555 1_555 1_555 -84.5(5) no
Ce1 C9 Cg2 C8 1_555 1_555 1_555 1_555 -85.3(3) no
Ce1 C9 Cg2 C10 1_555 1_555 1_555 1_555 95.7(3) no
Ce1 Cg1 C1 C2 1_555 1_555 1_555 1_555 -91.8(3) no
Ce1 Cg1 C1 C5 1_555 1_555 1_555 1_555 88.5(3) no
Ce1 Cg1 C1 C11 1_555 1_555 1_555 1_555 169(3) no
Ce1 Cg1 C2 C1 1_555 1_555 1_555 1_555 90.1(3) no
Ce1 Cg1 C2 C3 1_555 1_555 1_555 1_555 -89.8(3) no
Ce1 Cg1 C2 C12 1_555 1_555 1_555 1_555 172(4) no
Ce1 Cg1 C3 C2 1_555 1_555 1_555 1_555 91.9(3) no
Ce1 Cg1 C3 C4 1_555 1_555 1_555 1_555 -87.8(3) no
Ce1 Cg1 C3 C13 1_555 1_555 1_555 1_555 -158(5) no
Ce1 Cg1 C4 C3 1_555 1_555 1_555 1_555 91.1(3) no
Ce1 Cg1 C4 C5 1_555 1_555 1_555 1_555 -89.4(3) no
Ce1 Cg1 C4 C14 1_555 1_555 1_555 1_555 -159(13) no
Ce1 Cg1 C5 C1 1_555 1_555 1_555 1_555 -91.2(3) no
Ce1 Cg1 C5 C4 1_555 1_555 1_555 1_555 88.3(3) no
Ce1 Cg1 C5 C15 1_555 1_555 1_555 1_555 -165(3) no
Ce1 Cg2 C6 C7 1_555 1_555 1_555 1_555 -84.6(3) no
Ce1 Cg2 C6 C10 1_555 1_555 1_555 1_555 96.2(3) no
Ce1 Cg2 C6 C16 1_555 1_555 1_555 1_555 178(3) no
Ce1 Cg2 C7 C6 1_555 1_555 1_555 1_555 92.2(3) no
Ce1 Cg2 C7 C8 1_555 1_555 1_555 1_555 -87.6(3) no
Ce1 Cg2 C7 C17 1_555 1_555 1_555 1_555 2(16) no
Ce1 Cg2 C8 C7 1_555 1_555 1_555 1_555 86.0(3) no
Ce1 Cg2 C8 C9 1_555 1_555 1_555 1_555 -93.4(3) no
Ce1 Cg2 C8 C18 1_555 1_555 1_555 1_555 -163(7) no
Ce1 Cg2 C9 C8 1_555 1_555 1_555 1_555 85.3(3) no
Ce1 Cg2 C9 C10 1_555 1_555 1_555 1_555 -95.7(3) no
Ce1 Cg2 C9 C19 1_555 1_555 1_555 1_555 -176(9) no
Ce1 Cg2 C10 C6 1_555 1_555 1_555 1_555 -88.6(3) no
Ce1 Cg2 C10 C9 1_555 1_555 1_555 1_555 90.3(3) no
Ce1 Cg2 C10 C20 1_555 1_555 1_555 1_555 178(2) no
S1 O1 Ce1 N1 1_555 1_555 1_555 1_555 41.3(10) no
S1 O1 Ce1 N2 1_555 1_555 1_555 1_555 40.6(9) no
S1 O1 Ce1 C1 1_555 1_555 1_555 1_555 -95.2(9) no
S1 O1 Ce1 C2 1_555 1_555 1_555 1_555 -76.5(9) no
S1 O1 Ce1 C3 1_555 1_555 1_555 1_555 -46.8(9) no
S1 O1 Ce1 C4 1_555 1_555 1_555 1_555 -50.1(9) no
S1 O1 Ce1 C5 1_555 1_555 1_555 1_555 -79.6(9) no
S1 O1 Ce1 C6 1_555 1_555 1_555 1_555 172.5(9) no
S1 O1 Ce1 C7 1_555 1_555 1_555 1_555 166.0(9) no
S1 O1 Ce1 C8 1_555 1_555 1_555 1_555 135.1(9) no
S1 O1 Ce1 C9 1_555 1_555 1_555 1_555 123.2(9) no
S1 O1 Ce1 Cg1 1_555 1_555 1_555 1_555 -69.7(9) no
S1 O1 Ce1 Cg2 1_555 1_555 1_555 1_555 148.3(9) no
F1 C31 S1 O1 1_555 1_555 1_555 1_555 65.7(4) no
F1 C31 S1 O2 1_555 1_555 1_555 1_555 -174.9(4) no
F1 C31 S1 O3 1_555 1_555 1_555 1_555 -53.7(4) no
F2 C31 S1 O1 1_555 1_555 1_555 1_555 -175.0(4) no
F2 C31 S1 O2 1_555 1_555 1_555 1_555 -55.6(4) no
F2 C31 S1 O3 1_555 1_555 1_555 1_555 65.6(4) no
F3 C31 S1 O1 1_555 1_555 1_555 1_555 -56.1(4) no
F3 C31 S1 O2 1_555 1_555 1_555 1_555 63.3(4) no
F3 C31 S1 O3 1_555 1_555 1_555 1_555 -175.5(4) no
O1 Ce1 N1 C21 1_555 1_555 1_555 1_555 -179.9(3) no
O1 Ce1 N1 C25 1_555 1_555 1_555 1_555 -6.4(5) no
O1 Ce1 N2 C26 1_555 1_555 1_555 1_555 -179.8(4) no
O1 Ce1 N2 C30 1_555 1_555 1_555 1_555 5.2(4) no
O1 Ce1 C1 C2 1_555 1_555 1_555 1_555 145.5(3) no
O1 Ce1 C1 C5 1_555 1_555 1_555 1_555 32.0(3) no
O1 Ce1 C1 C11 1_555 1_555 1_555 1_555 -88.8(5) no
O1 Ce1 C1 Cg1 1_555 1_555 1_555 1_555 89.3(2) no
O1 Ce1 C2 C1 1_555 1_555 1_555 1_555 -41.1(4) no
O1 Ce1 C2 C3 1_555 1_555 1_555 1_555 73.6(4) no
O1 Ce1 C2 C12 1_555 1_555 1_555 1_555 -162.5(5) no
O1 Ce1 C2 Cg1 1_555 1_555 1_555 1_555 16.2(4) no
O1 Ce1 C3 C2 1_555 1_555 1_555 1_555 -119.6(3) no
O1 Ce1 C3 C4 1_555 1_555 1_555 1_555 -6.5(4) no
O1 Ce1 C3 C13 1_555 1_555 1_555 1_555 113.7(4) no
O1 Ce1 C3 Cg1 1_555 1_555 1_555 1_555 -63.9(3) no
O1 Ce1 C4 C3 1_555 1_555 1_555 1_555 173.8(4) no
O1 Ce1 C4 C5 1_555 1_555 1_555 1_555 -73.4(3) no
O1 Ce1 C4 C14 1_555 1_555 1_555 1_555 49.2(4) no
O1 Ce1 C4 Cg1 1_555 1_555 1_555 1_555 -129.8(3) no
O1 Ce1 C5 C1 1_555 1_555 1_555 1_555 -147.0(3) no
O1 Ce1 C5 C4 1_555 1_555 1_555 1_555 100.0(3) no
O1 Ce1 C5 C15 1_555 1_555 1_555 1_555 -25.5(4) no
O1 Ce1 C5 Cg1 1_555 1_555 1_555 1_555 156.8(3) no
O1 Ce1 C6 C7 1_555 1_555 1_555 1_555 -12.9(3) no
O1 Ce1 C6 C10 1_555 1_555 1_555 1_555 -126.0(3) no
O1 Ce1 C6 C16 1_555 1_555 1_555 1_555 108.9(4) no
O1 Ce1 C6 Cg2 1_555 1_555 1_555 1_555 -71.3(3) no
O1 Ce1 C7 C6 1_555 1_555 1_555 1_555 167.5(3) no
O1 Ce1 C7 C8 1_555 1_555 1_555 1_555 -81.1(3) no
O1 Ce1 C7 C17 1_555 1_555 1_555 1_555 42.7(4) no
O1 Ce1 C7 Cg2 1_555 1_555 1_555 1_555 -137.3(3) no
O1 Ce1 C8 C7 1_555 1_555 1_555 1_555 91.9(3) no
O1 Ce1 C8 C9 1_555 1_555 1_555 1_555 -155.6(3) no
O1 Ce1 C8 C18 1_555 1_555 1_555 1_555 -32.4(4) no
O1 Ce1 C8 Cg2 1_555 1_555 1_555 1_555 149.0(3) no
O1 Ce1 C9 C8 1_555 1_555 1_555 1_555 24.2(3) no
O1 Ce1 C9 C10 1_555 1_555 1_555 1_555 137.4(3) no
O1 Ce1 C9 C19 1_555 1_555 1_555 1_555 -97.5(4) no
O1 Ce1 C9 Cg2 1_555 1_555 1_555 1_555 82.7(2) no
O1 Ce1 Cg1 C1 1_555 1_555 1_555 1_555 -94.4(3) no
O1 Ce1 Cg1 C2 1_555 1_555 1_555 1_555 -166.1(3) no
O1 Ce1 Cg1 C3 1_555 1_555 1_555 1_555 121.7(3) no
O1 Ce1 Cg1 C4 1_555 1_555 1_555 1_555 49.9(3) no
O1 Ce1 Cg1 C5 1_555 1_555 1_555 1_555 -22.5(3) no
O1 Ce1 Cg2 C6 1_555 1_555 1_555 1_555 114.3(3) no
O1 Ce1 Cg2 C7 1_555 1_555 1_555 1_555 42.2(3) no
O1 Ce1 Cg2 C8 1_555 1_555 1_555 1_555 -30.3(3) no
O1 Ce1 Cg2 C9 1_555 1_555 1_555 1_555 -102.0(3) no
O1 Ce1 Cg2 C10 1_555 1_555 1_555 1_555 -174.3(3) no
N1 Ce1 N2 C26 1_555 1_555 1_555 1_555 0.7(4) no
N1 Ce1 N2 C30 1_555 1_555 1_555 1_555 -174.3(5) no
N1 Ce1 C1 C2 1_555 1_555 1_555 1_555 -8.5(3) no
N1 Ce1 C1 C5 1_555 1_555 1_555 1_555 -122.0(3) no
N1 Ce1 C1 C11 1_555 1_555 1_555 1_555 117.3(5) no
N1 Ce1 C1 Cg1 1_555 1_555 1_555 1_555 -64.7(3) no
N1 Ce1 C2 C1 1_555 1_555 1_555 1_555 171.8(3) no
N1 Ce1 C2 C3 1_555 1_555 1_555 1_555 -73.4(3) no
N1 Ce1 C2 C12 1_555 1_555 1_555 1_555 50.5(5) no
N1 Ce1 C2 Cg1 1_555 1_555 1_555 1_555 -130.8(3) no
N1 Ce1 C3 C2 1_555 1_555 1_555 1_555 99.6(3) no
N1 Ce1 C3 C4 1_555 1_555 1_555 1_555 -147.2(4) no
N1 Ce1 C3 C13 1_555 1_555 1_555 1_555 -27.1(4) no
N1 Ce1 C3 Cg1 1_555 1_555 1_555 1_555 155.4(3) no
N1 Ce1 C4 C3 1_555 1_555 1_555 1_555 31.5(4) no
N1 Ce1 C4 C5 1_555 1_555 1_555 1_555 144.3(3) no
N1 Ce1 C4 C14 1_555 1_555 1_555 1_555 -93.1(4) no
N1 Ce1 C4 Cg1 1_555 1_555 1_555 1_555 87.9(3) no
N1 Ce1 C5 C1 1_555 1_555 1_555 1_555 70.4(4) no
N1 Ce1 C5 C4 1_555 1_555 1_555 1_555 -42.6(4) no
N1 Ce1 C5 C15 1_555 1_555 1_555 1_555 -168.0(4) no
N1 Ce1 C5 Cg1 1_555 1_555 1_555 1_555 14.2(3) no
N1 Ce1 C6 C7 1_555 1_555 1_555 1_555 139.7(3) no
N1 Ce1 C6 C10 1_555 1_555 1_555 1_555 26.6(3) no
N1 Ce1 C6 C16 1_555 1_555 1_555 1_555 -98.6(4) no
N1 Ce1 C6 Cg2 1_555 1_555 1_555 1_555 81.3(3) no
N1 Ce1 C7 C6 1_555 1_555 1_555 1_555 -47.5(4) no
N1 Ce1 C7 C8 1_555 1_555 1_555 1_555 64.0(3) no
N1 Ce1 C7 C17 1_555 1_555 1_555 1_555 -172.2(3) no
N1 Ce1 C7 Cg2 1_555 1_555 1_555 1_555 7.7(3) no
N1 Ce1 C8 C7 1_555 1_555 1_555 1_555 -126.5(3) no
N1 Ce1 C8 C9 1_555 1_555 1_555 1_555 -14.0(3) no
N1 Ce1 C8 C18 1_555 1_555 1_555 1_555 109.2(4) no
N1 Ce1 C8 Cg2 1_555 1_555 1_555 1_555 -69.4(3) no
N1 Ce1 C9 C8 1_555 1_555 1_555 1_555 165.9(3) no
N1 Ce1 C9 C10 1_555 1_555 1_555 1_555 -81.0(3) no
N1 Ce1 C9 C19 1_555 1_555 1_555 1_555 44.1(4) no
N1 Ce1 C9 Cg2 1_555 1_555 1_555 1_555 -135.7(3) no
N1 Ce1 Cg1 C1 1_555 1_555 1_555 1_555 120.3(3) no
N1 Ce1 Cg1 C2 1_555 1_555 1_555 1_555 48.6(3) no
N1 Ce1 Cg1 C3 1_555 1_555 1_555 1_555 -23.6(3) no
N1 Ce1 Cg1 C4 1_555 1_555 1_555 1_555 -95.4(3) no
N1 Ce1 Cg1 C5 1_555 1_555 1_555 1_555 -167.8(3) no
N1 Ce1 Cg2 C6 1_555 1_555 1_555 1_555 -101.2(3) no
N1 Ce1 Cg2 C7 1_555 1_555 1_555 1_555 -173.3(3) no
N1 Ce1 Cg2 C8 1_555 1_555 1_555 1_555 114.2(3) no
N1 Ce1 Cg2 C9 1_555 1_555 1_555 1_555 42.5(3) no
N1 Ce1 Cg2 C10 1_555 1_555 1_555 1_555 -29.7(3) no
N1 C21 C22 C23 1_555 1_555 1_555 1_555 -0.3(9) no
N1 C25 C24 C23 1_555 1_555 1_555 1_555 -0.2(9) no
N1 C25 C26 N2 1_555 1_555 1_555 1_555 -8.2(7) no
N1 C25 C26 C27 1_555 1_555 1_555 1_555 171.7(5) no
N2 Ce1 N1 C21 1_555 1_555 1_555 1_555 -179.1(4) no
N2 Ce1 N1 C25 1_555 1_555 1_555 1_555 -5.7(4) no
N2 Ce1 C1 C2 1_555 1_555 1_555 1_555 58.7(4) no
N2 Ce1 C1 C5 1_555 1_555 1_555 1_555 -54.8(4) no
N2 Ce1 C1 C11 1_555 1_555 1_555 1_555 -175.5(4) no
N2 Ce1 C1 Cg1 1_555 1_555 1_555 1_555 2.5(4) no
N2 Ce1 C2 C1 1_555 1_555 1_555 1_555 -138.3(3) no
N2 Ce1 C2 C3 1_555 1_555 1_555 1_555 -23.5(4) no
N2 Ce1 C2 C12 1_555 1_555 1_555 1_555 100.4(5) no
N2 Ce1 C2 Cg1 1_555 1_555 1_555 1_555 -80.9(3) no
N2 Ce1 C3 C2 1_555 1_555 1_555 1_555 159.2(3) no
N2 Ce1 C3 C4 1_555 1_555 1_555 1_555 -87.6(3) no
N2 Ce1 C3 C13 1_555 1_555 1_555 1_555 32.6(5) no
N2 Ce1 C3 Cg1 1_555 1_555 1_555 1_555 -145.0(3) no
N2 Ce1 C4 C3 1_555 1_555 1_555 1_555 92.4(3) no
N2 Ce1 C4 C5 1_555 1_555 1_555 1_555 -154.9(3) no
N2 Ce1 C4 C14 1_555 1_555 1_555 1_555 -32.2(4) no
N2 Ce1 C4 Cg1 1_555 1_555 1_555 1_555 148.7(3) no
N2 Ce1 C5 C1 1_555 1_555 1_555 1_555 141.2(3) no
N2 Ce1 C5 C4 1_555 1_555 1_555 1_555 28.1(4) no
N2 Ce1 C5 C15 1_555 1_555 1_555 1_555 -97.3(4) no
N2 Ce1 C5 Cg1 1_555 1_555 1_555 1_555 85.0(3) no
N2 Ce1 C6 C7 1_555 1_555 1_555 1_555 81.7(4) no
N2 Ce1 C6 C10 1_555 1_555 1_555 1_555 -31.3(4) no
N2 Ce1 C6 C16 1_555 1_555 1_555 1_555 -156.5(4) no
N2 Ce1 C6 Cg2 1_555 1_555 1_555 1_555 23.3(3) no
N2 Ce1 C7 C6 1_555 1_555 1_555 1_555 -120.2(3) no
N2 Ce1 C7 C8 1_555 1_555 1_555 1_555 -8.8(4) no
N2 Ce1 C7 C17 1_555 1_555 1_555 1_555 115.1(4) no
N2 Ce1 C7 Cg2 1_555 1_555 1_555 1_555 -65.0(3) no
N2 Ce1 C8 C7 1_555 1_555 1_555 1_555 172.6(3) no
N2 Ce1 C8 C9 1_555 1_555 1_555 1_555 -75.0(3) no
N2 Ce1 C8 C18 1_555 1_555 1_555 1_555 48.2(4) no
N2 Ce1 C8 Cg2 1_555 1_555 1_555 1_555 -130.3(3) no
N2 Ce1 C9 C8 1_555 1_555 1_555 1_555 104.2(3) no
N2 Ce1 C9 C10 1_555 1_555 1_555 1_555 -142.6(3) no
N2 Ce1 C9 C19 1_555 1_555 1_555 1_555 -17.5(4) no
N2 Ce1 C9 Cg2 1_555 1_555 1_555 1_555 162.7(3) no
N2 Ce1 Cg1 C1 1_555 1_555 1_555 1_555 -178.1(3) no
N2 Ce1 Cg1 C2 1_555 1_555 1_555 1_555 110.1(3) no
N2 Ce1 Cg1 C3 1_555 1_555 1_555 1_555 38.0(3) no
N2 Ce1 Cg1 C4 1_555 1_555 1_555 1_555 -33.8(3) no
N2 Ce1 Cg1 C5 1_555 1_555 1_555 1_555 -106.2(3) no
N2 Ce1 Cg2 C6 1_555 1_555 1_555 1_555 -162.0(3) no
N2 Ce1 Cg2 C7 1_555 1_555 1_555 1_555 126.0(3) no
N2 Ce1 Cg2 C8 1_555 1_555 1_555 1_555 53.5(3) no
N2 Ce1 Cg2 C9 1_555 1_555 1_555 1_555 -18.2(3) no
N2 Ce1 Cg2 C10 1_555 1_555 1_555 1_555 -90.5(3) no
N2 C26 C25 C24 1_555 1_555 1_555 1_555 173.4(5) no
N2 C26 C27 C28 1_555 1_555 1_555 1_555 1.7(9) no
N2 C30 C29 C28 1_555 1_555 1_555 1_555 .0(10) no
C1 Ce1 N1 C21 1_555 1_555 1_555 1_555 -45.7(4) no
C1 Ce1 N1 C25 1_555 1_555 1_555 1_555 127.8(4) no
C1 Ce1 N2 C26 1_555 1_555 1_555 1_555 -86.0(4) no
C1 Ce1 N2 C30 1_555 1_555 1_555 1_555 98.9(5) no
C1 Ce1 C2 C3 1_555 1_555 1_555 1_555 114.7(5) no
C1 Ce1 C2 C12 1_555 1_555 1_555 1_555 -121.3(7) no
C1 Ce1 C2 Cg1 1_555 1_555 1_555 1_555 57.4(3) no
C1 Ce1 C3 C2 1_555 1_555 1_555 1_555 -36.0(3) no
C1 Ce1 C3 C4 1_555 1_555 1_555 1_555 77.1(4) no
C1 Ce1 C3 C13 1_555 1_555 1_555 1_555 -162.7(5) no
C1 Ce1 C3 Cg1 1_555 1_555 1_555 1_555 19.8(2) no
C1 Ce1 C4 C3 1_555 1_555 1_555 1_555 -75.8(4) no
C1 Ce1 C4 C5 1_555 1_555 1_555 1_555 36.9(3) no
C1 Ce1 C4 C14 1_555 1_555 1_555 1_555 159.6(5) no
C1 Ce1 C4 Cg1 1_555 1_555 1_555 1_555 -19.5(2) no
C1 Ce1 C5 C4 1_555 1_555 1_555 1_555 -113.0(5) no
C1 Ce1 C5 C15 1_555 1_555 1_555 1_555 121.5(6) no
C1 Ce1 C5 Cg1 1_555 1_555 1_555 1_555 -56.2(3) no
C1 Ce1 C6 C7 1_555 1_555 1_555 1_555 -112.0(3) no
C1 Ce1 C6 C10 1_555 1_555 1_555 1_555 135.0(3) no
C1 Ce1 C6 C16 1_555 1_555 1_555 1_555 9.8(4) no
C1 Ce1 C6 Cg2 1_555 1_555 1_555 1_555 -170.3(3) no
C1 Ce1 C7 C6 1_555 1_555 1_555 1_555 70.5(3) no
C1 Ce1 C7 C8 1_555 1_555 1_555 1_555 -178.1(3) no
C1 Ce1 C7 C17 1_555 1_555 1_555 1_555 -54.2(4) no
C1 Ce1 C7 Cg2 1_555 1_555 1_555 1_555 125.7(2) no
C1 Ce1 C8 C7 1_555 1_555 1_555 1_555 2.5(4) no
C1 Ce1 C8 C9 1_555 1_555 1_555 1_555 114.9(3) no
C1 Ce1 C8 C18 1_555 1_555 1_555 1_555 -121.9(4) no
C1 Ce1 C8 Cg2 1_555 1_555 1_555 1_555 59.6(3) no
C1 Ce1 C9 C8 1_555 1_555 1_555 1_555 -93.2(4) no
C1 Ce1 C9 C10 1_555 1_555 1_555 1_555 19.9(4) no
C1 Ce1 C9 C19 1_555 1_555 1_555 1_555 145.1(4) no
C1 Ce1 C9 Cg2 1_555 1_555 1_555 1_555 -34.7(4) no
C1 Ce1 Cg1 C2 1_555 1_555 1_555 1_555 -71.7(4) no
C1 Ce1 Cg1 C3 1_555 1_555 1_555 1_555 -143.9(4) no
C1 Ce1 Cg1 C4 1_555 1_555 1_555 1_555 144.3(4) no
C1 Ce1 Cg1 C5 1_555 1_555 1_555 1_555 71.9(4) no
C1 Ce1 Cg2 C6 1_555 1_555 1_555 1_555 10.6(3) no
C1 Ce1 Cg2 C7 1_555 1_555 1_555 1_555 -61.4(3) no
C1 Ce1 Cg2 C8 1_555 1_555 1_555 1_555 -133.9(3) no
C1 Ce1 Cg2 C9 1_555 1_555 1_555 1_555 154.4(3) no
C1 Ce1 Cg2 C10 1_555 1_555 1_555 1_555 82.1(3) no
C1 C2 Ce1 C3 1_555 1_555 1_555 1_555 -114.7(5) no
C1 C2 Ce1 C4 1_555 1_555 1_555 1_555 -77.4(3) no
C1 C2 Ce1 C5 1_555 1_555 1_555 1_555 -37.1(3) no
C1 C2 Ce1 C6 1_555 1_555 1_555 1_555 75.2(3) no
C1 C2 Ce1 C7 1_555 1_555 1_555 1_555 53.6(4) no
C1 C2 Ce1 C8 1_555 1_555 1_555 1_555 72.8(4) no
C1 C2 Ce1 C9 1_555 1_555 1_555 1_555 112.7(3) no
C1 C2 Ce1 Cg1 1_555 1_555 1_555 1_555 -57.4(3) no
C1 C2 Ce1 Cg2 1_555 1_555 1_555 1_555 84.1(3) no
C1 C2 C3 C4 1_555 1_555 1_555 1_555 0.2(6) no
C1 C2 C3 C13 1_555 1_555 1_555 1_555 -173.2(6) no
C1 C2 C3 Cg1 1_555 1_555 1_555 1_555 -0.1(4) no
C1 C2 Cg1 C3 1_555 1_555 1_555 1_555 179.9(4) no
C1 C2 Cg1 C4 1_555 1_555 1_555 1_555 179.4(6) no
C1 C2 Cg1 C5 1_555 1_555 1_555 1_555 -0.5(7) no
C1 C5 Ce1 C2 1_555 1_555 1_555 1_555 36.5(3) no
C1 C5 Ce1 C3 1_555 1_555 1_555 1_555 75.8(3) no
C1 C5 Ce1 C4 1_555 1_555 1_555 1_555 113.0(5) no
C1 C5 Ce1 C6 1_555 1_555 1_555 1_555 -43.8(4) no
C1 C5 Ce1 C7 1_555 1_555 1_555 1_555 -75.5(3) no
C1 C5 Ce1 C8 1_555 1_555 1_555 1_555 -96.5(4) no
C1 C5 Ce1 C9 1_555 1_555 1_555 1_555 -62.8(5) no
C1 C5 Ce1 Cg1 1_555 1_555 1_555 1_555 56.2(3) no
C1 C5 Ce1 Cg2 1_555 1_555 1_555 1_555 -60.4(4) no
C1 C5 C4 C3 1_555 1_555 1_555 1_555 0.9(6) no
C1 C5 C4 C14 1_555 1_555 1_555 1_555 177.7(5) no
C1 C5 C4 Cg1 1_555 1_555 1_555 1_555 0.5(4) no
C1 C5 Cg1 C2 1_555 1_555 1_555 1_555 0.5(7) no
C1 C5 Cg1 C3 1_555 1_555 1_555 1_555 179.8(6) no
C1 C5 Cg1 C4 1_555 1_555 1_555 1_555 -179.4(4) no
C1 Cg1 Ce1 C2 1_555 1_555 1_555 1_555 71.7(4) no
C1 Cg1 Ce1 C3 1_555 1_555 1_555 1_555 143.9(4) no
C1 Cg1 Ce1 C4 1_555 1_555 1_555 1_555 -144.3(4) no
C1 Cg1 Ce1 C5 1_555 1_555 1_555 1_555 -71.9(4) no
C1 Cg1 Ce1 C6 1_555 1_555 1_555 1_555 18.9(3) no
C1 Cg1 Ce1 C7 1_555 1_555 1_555 1_555 -12.8(3) no
C1 Cg1 Ce1 C8 1_555 1_555 1_555 1_555 -21.6(4) no
C1 Cg1 Ce1 C9 1_555 1_555 1_555 1_555 53.3(4) no
C1 Cg1 Ce1 Cg2 1_555 1_555 1_555 1_555 17.7(3) no
C1 Cg1 C2 C3 1_555 1_555 1_555 1_555 -179.9(4) no
C1 Cg1 C2 C12 1_555 1_555 1_555 1_555 82(4) no
C1 Cg1 C3 C2 1_555 1_555 1_555 1_555 0.2(7) no
C1 Cg1 C3 C4 1_555 1_555 1_555 1_555 -179.5(6) no
C1 Cg1 C3 C13 1_555 1_555 1_555 1_555 109(5) no
C1 Cg1 C4 C3 1_555 1_555 1_555 1_555 179.5(6) no
C1 Cg1 C4 C5 1_555 1_555 1_555 1_555 -0.9(7) no
C1 Cg1 C4 C14 1_555 1_555 1_555 1_555 -70(13) no
C1 Cg1 C5 C4 1_555 1_555 1_555 1_555 179.4(4) no
C1 Cg1 C5 C15 1_555 1_555 1_555 1_555 -73(3) no
C2 Ce1 N1 C21 1_555 1_555 1_555 1_555 -49.8(4) no
C2 Ce1 N1 C25 1_555 1_555 1_555 1_555 123.7(4) no
C2 Ce1 N2 C26 1_555 1_555 1_555 1_555 -58.4(4) no
C2 Ce1 N2 C30 1_555 1_555 1_555 1_555 126.6(4) no
C2 Ce1 C1 C5 1_555 1_555 1_555 1_555 -113.5(5) no
C2 Ce1 C1 C11 1_555 1_555 1_555 1_555 125.7(6) no
C2 Ce1 C1 Cg1 1_555 1_555 1_555 1_555 -56.2(3) no
C2 Ce1 C3 C4 1_555 1_555 1_555 1_555 113.2(5) no
C2 Ce1 C3 C13 1_555 1_555 1_555 1_555 -126.7(6) no
C2 Ce1 C3 Cg1 1_555 1_555 1_555 1_555 55.8(3) no
C2 Ce1 C4 C3 1_555 1_555 1_555 1_555 -36.9(3) no
C2 Ce1 C4 C5 1_555 1_555 1_555 1_555 75.9(4) no
C2 Ce1 C4 C14 1_555 1_555 1_555 1_555 -161.5(5) no
C2 Ce1 C4 Cg1 1_555 1_555 1_555 1_555 19.5(2) no
C2 Ce1 C5 C4 1_555 1_555 1_555 1_555 -76.5(3) no
C2 Ce1 C5 C15 1_555 1_555 1_555 1_555 158.0(5) no
C2 Ce1 C5 Cg1 1_555 1_555 1_555 1_555 -19.7(2) no
C2 Ce1 C6 C7 1_555 1_555 1_555 1_555 -139.7(3) no
C2 Ce1 C6 C10 1_555 1_555 1_555 1_555 107.3(3) no
C2 Ce1 C6 C16 1_555 1_555 1_555 1_555 -17.9(5) no
C2 Ce1 C6 Cg2 1_555 1_555 1_555 1_555 162.0(3) no
C2 Ce1 C7 C6 1_555 1_555 1_555 1_555 47.3(4) no
C2 Ce1 C7 C8 1_555 1_555 1_555 1_555 158.7(3) no
C2 Ce1 C7 C17 1_555 1_555 1_555 1_555 -77.4(4) no
C2 Ce1 C7 Cg2 1_555 1_555 1_555 1_555 102.5(3) no
C2 Ce1 C8 C7 1_555 1_555 1_555 1_555 -34.7(5) no
C2 Ce1 C8 C9 1_555 1_555 1_555 1_555 77.7(4) no
C2 Ce1 C8 C18 1_555 1_555 1_555 1_555 -159.0(4) no
C2 Ce1 C8 Cg2 1_555 1_555 1_555 1_555 22.4(5) no
C2 Ce1 C9 C8 1_555 1_555 1_555 1_555 -133.2(3) no
C2 Ce1 C9 C10 1_555 1_555 1_555 1_555 -20.0(4) no
C2 Ce1 C9 C19 1_555 1_555 1_555 1_555 105.1(4) no
C2 Ce1 C9 Cg2 1_555 1_555 1_555 1_555 -74.7(3) no
C2 Ce1 Cg1 C3 1_555 1_555 1_555 1_555 -72.2(4) no
C2 Ce1 Cg1 C4 1_555 1_555 1_555 1_555 -144.0(4) no
C2 Ce1 Cg1 C5 1_555 1_555 1_555 1_555 143.7(4) no
C2 Ce1 Cg2 C6 1_555 1_555 1_555 1_555 -21.1(3) no
C2 Ce1 Cg2 C7 1_555 1_555 1_555 1_555 -93.1(3) no
C2 Ce1 Cg2 C8 1_555 1_555 1_555 1_555 -165.6(3) no
C2 Ce1 Cg2 C9 1_555 1_555 1_555 1_555 122.7(3) no
C2 Ce1 Cg2 C10 1_555 1_555 1_555 1_555 50.4(3) no
C2 C1 Ce1 C3 1_555 1_555 1_555 1_555 36.3(3) no
C2 C1 Ce1 C4 1_555 1_555 1_555 1_555 76.0(4) no
C2 C1 Ce1 C5 1_555 1_555 1_555 1_555 113.5(5) no
C2 C1 Ce1 C6 1_555 1_555 1_555 1_555 -106.6(3) no
C2 C1 Ce1 C7 1_555 1_555 1_555 1_555 -134.4(3) no
C2 C1 Ce1 C8 1_555 1_555 1_555 1_555 -135.7(3) no
C2 C1 Ce1 C9 1_555 1_555 1_555 1_555 -95.7(4) no
C2 C1 Ce1 Cg1 1_555 1_555 1_555 1_555 56.2(3) no
C2 C1 Ce1 Cg2 1_555 1_555 1_555 1_555 -111.1(3) no
C2 C1 C5 C4 1_555 1_555 1_555 1_555 -0.8(6) no
C2 C1 C5 C15 1_555 1_555 1_555 1_555 170.9(5) no
C2 C1 C5 Cg1 1_555 1_555 1_555 1_555 -0.3(3) no
C2 C1 Cg1 C3 1_555 1_555 1_555 1_555 -0.2(7) no
C2 C1 Cg1 C4 1_555 1_555 1_555 1_555 -179.4(6) no
C2 C1 Cg1 C5 1_555 1_555 1_555 1_555 179.7(4) no
C2 C3 Ce1 C4 1_555 1_555 1_555 1_555 -113.2(5) no
C2 C3 Ce1 C5 1_555 1_555 1_555 1_555 -75.6(4) no
C2 C3 Ce1 C6 1_555 1_555 1_555 1_555 12.2(4) no
C2 C3 Ce1 C7 1_555 1_555 1_555 1_555 -19.0(5) no
C2 C3 Ce1 C9 1_555 1_555 1_555 1_555 77.9(4) no
C2 C3 Ce1 Cg1 1_555 1_555 1_555 1_555 -55.8(3) no
C2 C3 Ce1 Cg2 1_555 1_555 1_555 1_555 31.2(5) no
C2 C3 C4 C5 1_555 1_555 1_555 1_555 -0.6(6) no
C2 C3 C4 C14 1_555 1_555 1_555 1_555 -177.5(5) no
C2 C3 C4 Cg1 1_555 1_555 1_555 1_555 -0.2(3) no
C2 C3 Cg1 C4 1_555 1_555 1_555 1_555 179.7(4) no
C2 C3 Cg1 C5 1_555 1_555 1_555 1_555 -179.5(6) no
C2 Cg1 Ce1 C3 1_555 1_555 1_555 1_555 72.2(4) no
C2 Cg1 Ce1 C4 1_555 1_555 1_555 1_555 144.0(4) no
C2 Cg1 Ce1 C5 1_555 1_555 1_555 1_555 -143.7(4) no
C2 Cg1 Ce1 C6 1_555 1_555 1_555 1_555 -52.9(3) no
C2 Cg1 Ce1 C7 1_555 1_555 1_555 1_555 -84.5(3) no
C2 Cg1 Ce1 C8 1_555 1_555 1_555 1_555 -93.3(4) no
C2 Cg1 Ce1 C9 1_555 1_555 1_555 1_555 -18.4(4) no
C2 Cg1 Ce1 Cg2 1_555 1_555 1_555 1_555 -54.0(3) no
C2 Cg1 C1 C5 1_555 1_555 1_555 1_555 -179.7(4) no
C2 Cg1 C1 C11 1_555 1_555 1_555 1_555 -98(3) no
C2 Cg1 C3 C4 1_555 1_555 1_555 1_555 -179.7(4) no
C2 Cg1 C3 C13 1_555 1_555 1_555 1_555 109(5) no
C2 Cg1 C4 C3 1_555 1_555 1_555 1_555 0.5(7) no
C2 Cg1 C4 C5 1_555 1_555 1_555 1_555 -180.0(5) no
C2 Cg1 C4 C14 1_555 1_555 1_555 1_555 110(13) no
C2 Cg1 C5 C4 1_555 1_555 1_555 1_555 180.0(5) no
C2 Cg1 C5 C15 1_555 1_555 1_555 1_555 -73(4) no
C3 Ce1 N1 C21 1_555 1_555 1_555 1_555 -78.8(4) no
C3 Ce1 N1 C25 1_555 1_555 1_555 1_555 94.6(4) no
C3 Ce1 N2 C26 1_555 1_555 1_555 1_555 -69.6(4) no
C3 Ce1 N2 C30 1_555 1_555 1_555 1_555 115.4(4) no
C3 Ce1 C1 C5 1_555 1_555 1_555 1_555 -77.2(3) no
C3 Ce1 C1 C11 1_555 1_555 1_555 1_555 162.0(5) no
C3 Ce1 C1 Cg1 1_555 1_555 1_555 1_555 -19.9(2) no
C3 Ce1 C2 C12 1_555 1_555 1_555 1_555 124.0(7) no
C3 Ce1 C2 Cg1 1_555 1_555 1_555 1_555 -57.4(3) no
C3 Ce1 C4 C5 1_555 1_555 1_555 1_555 112.7(5) no
C3 Ce1 C4 C14 1_555 1_555 1_555 1_555 -124.6(6) no
C3 Ce1 C4 Cg1 1_555 1_555 1_555 1_555 56.3(3) no
C3 Ce1 C5 C4 1_555 1_555 1_555 1_555 -37.2(3) no
C3 Ce1 C5 C15 1_555 1_555 1_555 1_555 -162.7(5) no
C3 Ce1 C5 Cg1 1_555 1_555 1_555 1_555 19.6(2) no
C3 Ce1 C6 C7 1_555 1_555 1_555 1_555 -145.6(3) no
C3 Ce1 C6 C10 1_555 1_555 1_555 1_555 101.4(3) no
C3 Ce1 C6 C16 1_555 1_555 1_555 1_555 -23.8(5) no
C3 Ce1 C6 Cg2 1_555 1_555 1_555 1_555 156.1(2) no
C3 Ce1 C7 C6 1_555 1_555 1_555 1_555 57.8(5) no
C3 Ce1 C7 C8 1_555 1_555 1_555 1_555 169.2(3) no
C3 Ce1 C7 C17 1_555 1_555 1_555 1_555 -67.0(5) no
C3 Ce1 C7 Cg2 1_555 1_555 1_555 1_555 113.0(3) no
C3 Ce1 C8 Cg2 1_555 1_555 1_555 1_555 -13.0(10) no
C3 Ce1 C9 C8 1_555 1_555 1_555 1_555 -172.7(3) no
C3 Ce1 C9 C10 1_555 1_555 1_555 1_555 -59.5(4) no
C3 Ce1 C9 C19 1_555 1_555 1_555 1_555 65.6(5) no
C3 Ce1 C9 Cg2 1_555 1_555 1_555 1_555 -114.2(3) no
C3 Ce1 Cg1 C4 1_555 1_555 1_555 1_555 -71.8(4) no
C3 Ce1 Cg1 C5 1_555 1_555 1_555 1_555 -144.1(4) no
C3 Ce1 Cg2 C6 1_555 1_555 1_555 1_555 -38.2(3) no
C3 Ce1 Cg2 C7 1_555 1_555 1_555 1_555 -110.2(3) no
C3 Ce1 Cg2 C8 1_555 1_555 1_555 1_555 177.2(3) no
C3 Ce1 Cg2 C9 1_555 1_555 1_555 1_555 105.6(3) no
C3 Ce1 Cg2 C10 1_555 1_555 1_555 1_555 33.3(3) no
C3 C2 Ce1 C4 1_555 1_555 1_555 1_555 37.3(3) no
C3 C2 Ce1 C5 1_555 1_555 1_555 1_555 77.6(3) no
C3 C2 Ce1 C6 1_555 1_555 1_555 1_555 -170.1(3) no
C3 C2 Ce1 C7 1_555 1_555 1_555 1_555 168.3(3) no
C3 C2 Ce1 C8 1_555 1_555 1_555 1_555 -172.5(3) no
C3 C2 Ce1 C9 1_555 1_555 1_555 1_555 -132.6(3) no
C3 C2 Ce1 Cg1 1_555 1_555 1_555 1_555 57.4(3) no
C3 C2 Ce1 Cg2 1_555 1_555 1_555 1_555 -161.2(3) no
C3 C2 C1 C5 1_555 1_555 1_555 1_555 0.4(6) no
C3 C2 C1 C11 1_555 1_555 1_555 1_555 169.4(5) no
C3 C2 C1 Cg1 1_555 1_555 1_555 1_555 0.1(4) no
C3 C2 Cg1 C4 1_555 1_555 1_555 1_555 -0.5(7) no
C3 C2 Cg1 C5 1_555 1_555 1_555 1_555 179.6(6) no
C3 C4 Ce1 C5 1_555 1_555 1_555 1_555 -112.7(5) no
C3 C4 Ce1 C6 1_555 1_555 1_555 1_555 -79.7(4) no
C3 C4 Ce1 C7 1_555 1_555 1_555 1_555 -125.0(3) no
C3 C4 Ce1 C8 1_555 1_555 1_555 1_555 -173.7(4) no
C3 C4 Ce1 Cg1 1_555 1_555 1_555 1_555 -56.3(3) no
C3 C4 Ce1 Cg2 1_555 1_555 1_555 1_555 -97.0(5) no
C3 C4 C5 C15 1_555 1_555 1_555 1_555 -170.4(5) no
C3 C4 C5 Cg1 1_555 1_555 1_555 1_555 0.4(4) no
C3 C4 Cg1 C5 1_555 1_555 1_555 1_555 -179.5(4) no
C3 Cg1 Ce1 C4 1_555 1_555 1_555 1_555 71.8(4) no
C3 Cg1 Ce1 C5 1_555 1_555 1_555 1_555 144.1(4) no
C3 Cg1 Ce1 C6 1_555 1_555 1_555 1_555 -125.1(3) no
C3 Cg1 Ce1 C7 1_555 1_555 1_555 1_555 -156.7(3) no
C3 Cg1 Ce1 C8 1_555 1_555 1_555 1_555 -165.5(4) no
C3 Cg1 Ce1 C9 1_555 1_555 1_555 1_555 -90.6(4) no
C3 Cg1 Ce1 Cg2 1_555 1_555 1_555 1_555 -126.2(3) no
C3 Cg1 C1 C5 1_555 1_555 1_555 1_555 -179.8(6) no
C3 Cg1 C1 C11 1_555 1_555 1_555 1_555 -98(3) no
C3 Cg1 C2 C12 1_555 1_555 1_555 1_555 -98(4) no
C3 Cg1 C4 C5 1_555 1_555 1_555 1_555 179.5(4) no
C3 Cg1 C4 C14 1_555 1_555 1_555 1_555 109(13) no
C3 Cg1 C5 C4 1_555 1_555 1_555 1_555 -0.7(7) no
C3 Cg1 C5 C15 1_555 1_555 1_555 1_555 105(3) no
C4 Ce1 N1 C21 1_555 1_555 1_555 1_555 -94.4(4) no
C4 Ce1 N1 C25 1_555 1_555 1_555 1_555 79.1(4) no
C4 Ce1 N2 C26 1_555 1_555 1_555 1_555 -98.8(4) no
C4 Ce1 N2 C30 1_555 1_555 1_555 1_555 86.1(5) no
C4 Ce1 C1 C5 1_555 1_555 1_555 1_555 -37.5(3) no
C4 Ce1 C1 C11 1_555 1_555 1_555 1_555 -158.3(5) no
C4 Ce1 C1 Cg1 1_555 1_555 1_555 1_555 19.8(2) no
C4 Ce1 C2 C12 1_555 1_555 1_555 1_555 161.2(6) no
C4 Ce1 C2 Cg1 1_555 1_555 1_555 1_555 -20.1(2) no
C4 Ce1 C3 C13 1_555 1_555 1_555 1_555 120.2(6) no
C4 Ce1 C3 Cg1 1_555 1_555 1_555 1_555 -57.4(3) no
C4 Ce1 C5 C15 1_555 1_555 1_555 1_555 -125.5(6) no
C4 Ce1 C5 Cg1 1_555 1_555 1_555 1_555 56.8(3) no
C4 Ce1 C6 C7 1_555 1_555 1_555 1_555 -109.1(4) no
C4 Ce1 C6 C10 1_555 1_555 1_555 1_555 137.9(3) no
C4 Ce1 C6 C16 1_555 1_555 1_555 1_555 12.7(6) no
C4 Ce1 C6 Cg2 1_555 1_555 1_555 1_555 -167.5(2) no
C4 Ce1 C7 C6 1_555 1_555 1_555 1_555 105.6(4) no
C4 Ce1 C7 C8 1_555 1_555 1_555 1_555 -143.0(3) no
C4 Ce1 C7 C17 1_555 1_555 1_555 1_555 -19.2(5) no
C4 Ce1 C7 Cg2 1_555 1_555 1_555 1_555 160.8(2) no
C4 Ce1 C8 C7 1_555 1_555 1_555 1_555 79.2(5) no
C4 Ce1 C8 C9 1_555 1_555 1_555 1_555 -168.3(4) no
C4 Ce1 C8 C18 1_555 1_555 1_555 1_555 -45.1(7) no
C4 Ce1 C8 Cg2 1_555 1_555 1_555 1_555 136.3(3) no
C4 Ce1 C9 Cg2 1_555 1_555 1_555 1_555 -159.0(10) no
C4 Ce1 Cg1 C5 1_555 1_555 1_555 1_555 -72.3(4) no
C4 Ce1 Cg2 C6 1_555 1_555 1_555 1_555 27.9(5) no
C4 Ce1 Cg2 C7 1_555 1_555 1_555 1_555 -44.1(5) no
C4 Ce1 Cg2 C8 1_555 1_555 1_555 1_555 -116.6(5) no
C4 Ce1 Cg2 C9 1_555 1_555 1_555 1_555 171.7(4) no
C4 Ce1 Cg2 C10 1_555 1_555 1_555 1_555 99.4(5) no
C4 C3 Ce1 C5 1_555 1_555 1_555 1_555 37.6(3) no
C4 C3 Ce1 C6 1_555 1_555 1_555 1_555 125.3(3) no
C4 C3 Ce1 C7 1_555 1_555 1_555 1_555 94.1(4) no
C4 C3 Ce1 C9 1_555 1_555 1_555 1_555 -168.9(3) no
C4 C3 Ce1 Cg1 1_555 1_555 1_555 1_555 57.4(3) no
C4 C3 Ce1 Cg2 1_555 1_555 1_555 1_555 144.4(3) no
C4 C3 C2 C12 1_555 1_555 1_555 1_555 170.4(5) no
C4 C3 C2 Cg1 1_555 1_555 1_555 1_555 0.3(3) no
C4 C3 Cg1 C5 1_555 1_555 1_555 1_555 0.7(7) no
C4 C5 Ce1 C6 1_555 1_555 1_555 1_555 -156.8(3) no
C4 C5 Ce1 C7 1_555 1_555 1_555 1_555 171.5(3) no
C4 C5 Ce1 C8 1_555 1_555 1_555 1_555 150.5(3) no
C4 C5 Ce1 C9 1_555 1_555 1_555 1_555 -175.8(4) no
C4 C5 Ce1 Cg1 1_555 1_555 1_555 1_555 -56.8(3) no
C4 C5 Ce1 Cg2 1_555 1_555 1_555 1_555 -173.4(3) no
C4 C5 C1 C11 1_555 1_555 1_555 1_555 -170.1(5) no
C4 C5 C1 Cg1 1_555 1_555 1_555 1_555 -0.5(4) no
C4 Cg1 Ce1 C5 1_555 1_555 1_555 1_555 72.3(4) no
C4 Cg1 Ce1 C6 1_555 1_555 1_555 1_555 163.1(3) no
C4 Cg1 Ce1 C7 1_555 1_555 1_555 1_555 131.5(3) no
C4 Cg1 Ce1 C8 1_555 1_555 1_555 1_555 122.7(4) no
C4 Cg1 Ce1 C9 1_555 1_555 1_555 1_555 -162.4(4) no
C4 Cg1 Ce1 Cg2 1_555 1_555 1_555 1_555 162.0(3) no
C4 Cg1 C1 C5 1_555 1_555 1_555 1_555 0.9(7) no
C4 Cg1 C1 C11 1_555 1_555 1_555 1_555 81(3) no
C4 Cg1 C2 C12 1_555 1_555 1_555 1_555 -98(4) no
C4 Cg1 C3 C13 1_555 1_555 1_555 1_555 -70(5) no
C4 Cg1 C5 C15 1_555 1_555 1_555 1_555 106(4) no
C5 Ce1 N1 C21 1_555 1_555 1_555 1_555 -74.6(4) no
C5 Ce1 N1 C25 1_555 1_555 1_555 1_555 98.8(4) no
C5 Ce1 N2 C26 1_555 1_555 1_555 1_555 -112.3(4) no
C5 Ce1 N2 C30 1_555 1_555 1_555 1_555 72.7(5) no
C5 Ce1 C1 C11 1_555 1_555 1_555 1_555 -120.8(6) no
C5 Ce1 C1 Cg1 1_555 1_555 1_555 1_555 57.3(3) no
C5 Ce1 C2 C12 1_555 1_555 1_555 1_555 -158.5(6) no
C5 Ce1 C2 Cg1 1_555 1_555 1_555 1_555 20.2(2) no
C5 Ce1 C3 C13 1_555 1_555 1_555 1_555 157.8(5) no
C5 Ce1 C3 Cg1 1_555 1_555 1_555 1_555 -19.8(2) no
C5 Ce1 C4 C14 1_555 1_555 1_555 1_555 122.6(6) no
C5 Ce1 C4 Cg1 1_555 1_555 1_555 1_555 -56.4(3) no
C5 Ce1 C6 C7 1_555 1_555 1_555 1_555 -92.2(3) no
C5 Ce1 C6 C10 1_555 1_555 1_555 1_555 154.7(3) no
C5 Ce1 C6 C16 1_555 1_555 1_555 1_555 29.6(5) no
C5 Ce1 C6 Cg2 1_555 1_555 1_555 1_555 -150.6(2) no
C5 Ce1 C7 C6 1_555 1_555 1_555 1_555 99.2(3) no
C5 Ce1 C7 C8 1_555 1_555 1_555 1_555 -149.4(3) no
C5 Ce1 C7 C17 1_555 1_555 1_555 1_555 -25.5(4) no
C5 Ce1 C7 Cg2 1_555 1_555 1_555 1_555 154.4(2) no
C5 Ce1 C8 C7 1_555 1_555 1_555 1_555 42.1(4) no
C5 Ce1 C8 C9 1_555 1_555 1_555 1_555 154.5(3) no
C5 Ce1 C8 C18 1_555 1_555 1_555 1_555 -82.2(5) no
C5 Ce1 C8 Cg2 1_555 1_555 1_555 1_555 99.2(3) no
C5 Ce1 C9 C8 1_555 1_555 1_555 1_555 -54.2(5) no
C5 Ce1 C9 C10 1_555 1_555 1_555 1_555 58.9(6) no
C5 Ce1 C9 C19 1_555 1_555 1_555 1_555 -176.0(4) no
C5 Ce1 C9 Cg2 1_555 1_555 1_555 1_555 4.2(6) no
C5 Ce1 Cg2 C6 1_555 1_555 1_555 1_555 38.4(3) no
C5 Ce1 Cg2 C7 1_555 1_555 1_555 1_555 -33.6(3) no
C5 Ce1 Cg2 C8 1_555 1_555 1_555 1_555 -106.1(3) no
C5 Ce1 Cg2 C9 1_555 1_555 1_555 1_555 -177.8(3) no
C5 Ce1 Cg2 C10 1_555 1_555 1_555 1_555 109.9(3) no
C5 C1 Ce1 C6 1_555 1_555 1_555 1_555 139.9(3) no
C5 C1 Ce1 C7 1_555 1_555 1_555 1_555 112.1(3) no
C5 C1 Ce1 C8 1_555 1_555 1_555 1_555 110.8(3) no
C5 C1 Ce1 C9 1_555 1_555 1_555 1_555 150.8(3) no
C5 C1 Ce1 Cg1 1_555 1_555 1_555 1_555 -57.3(3) no
C5 C1 Ce1 Cg2 1_555 1_555 1_555 1_555 135.4(3) no
C5 C1 C2 C12 1_555 1_555 1_555 1_555 -170.1(5) no
C5 C1 C2 Cg1 1_555 1_555 1_555 1_555 0.3(3) no
C5 C4 Ce1 C6 1_555 1_555 1_555 1_555 33.1(4) no
C5 C4 Ce1 C7 1_555 1_555 1_555 1_555 -12.2(4) no
C5 C4 Ce1 C8 1_555 1_555 1_555 1_555 -61.0(6) no
C5 C4 Ce1 Cg1 1_555 1_555 1_555 1_555 56.4(3) no
C5 C4 Ce1 Cg2 1_555 1_555 1_555 1_555 15.7(6) no
C5 C4 C3 C13 1_555 1_555 1_555 1_555 173.0(5) no
C5 C4 C3 Cg1 1_555 1_555 1_555 1_555 -0.4(4) no
C5 Cg1 Ce1 C6 1_555 1_555 1_555 1_555 90.8(3) no
C5 Cg1 Ce1 C7 1_555 1_555 1_555 1_555 59.1(3) no
C5 Cg1 Ce1 C8 1_555 1_555 1_555 1_555 50.4(4) no
C5 Cg1 Ce1 C9 1_555 1_555 1_555 1_555 125.2(4) no
C5 Cg1 Ce1 Cg2 1_555 1_555 1_555 1_555 89.7(3) no
C5 Cg1 C1 C11 1_555 1_555 1_555 1_555 81(3) no
C5 Cg1 C2 C12 1_555 1_555 1_555 1_555 81(4) no
C5 Cg1 C3 C13 1_555 1_555 1_555 1_555 -70(5) no
C5 Cg1 C4 C14 1_555 1_555 1_555 1_555 -69(13) no
C6 Ce1 N1 C21 1_555 1_555 1_555 1_555 46.5(4) no
C6 Ce1 N1 C25 1_555 1_555 1_555 1_555 -140.1(4) no
C6 Ce1 N2 C26 1_555 1_555 1_555 1_555 73.9(4) no
C6 Ce1 N2 C30 1_555 1_555 1_555 1_555 -101.1(5) no
C6 Ce1 C1 C11 1_555 1_555 1_555 1_555 19.1(5) no
C6 Ce1 C1 Cg1 1_555 1_555 1_555 1_555 -162.8(3) no
C6 Ce1 C2 C12 1_555 1_555 1_555 1_555 -46.1(5) no
C6 Ce1 C2 Cg1 1_555 1_555 1_555 1_555 132.5(3) no
C6 Ce1 C3 C13 1_555 1_555 1_555 1_555 -114.5(5) no
C6 Ce1 C3 Cg1 1_555 1_555 1_555 1_555 67.9(3) no
C6 Ce1 C4 C14 1_555 1_555 1_555 1_555 155.7(4) no
C6 Ce1 C4 Cg1 1_555 1_555 1_555 1_555 -23.3(4) no
C6 Ce1 C5 C15 1_555 1_555 1_555 1_555 77.7(4) no
C6 Ce1 C5 Cg1 1_555 1_555 1_555 1_555 -100.0(3) no
C6 Ce1 C7 C8 1_555 1_555 1_555 1_555 111.4(5) no
C6 Ce1 C7 C17 1_555 1_555 1_555 1_555 -124.7(5) no
C6 Ce1 C7 Cg2 1_555 1_555 1_555 1_555 55.2(3) no
C6 Ce1 C8 C7 1_555 1_555 1_555 1_555 -37.8(3) no
C6 Ce1 C8 C9 1_555 1_555 1_555 1_555 74.6(3) no
C6 Ce1 C8 C18 1_555 1_555 1_555 1_555 -162.2(5) no
C6 Ce1 C8 Cg2 1_555 1_555 1_555 1_555 19.3(2) no
C6 Ce1 C9 C8 1_555 1_555 1_555 1_555 -78.4(3) no
C6 Ce1 C9 C10 1_555 1_555 1_555 1_555 34.7(3) no
C6 Ce1 C9 C19 1_555 1_555 1_555 1_555 159.8(5) no
C6 Ce1 C9 Cg2 1_555 1_555 1_555 1_555 -20.0(2) no
C6 Ce1 Cg2 C7 1_555 1_555 1_555 1_555 -72.0(4) no
C6 Ce1 Cg2 C8 1_555 1_555 1_555 1_555 -144.5(4) no
C6 Ce1 Cg2 C9 1_555 1_555 1_555 1_555 143.8(4) no
C6 Ce1 Cg2 C10 1_555 1_555 1_555 1_555 71.5(4) no
C6 C7 Ce1 C8 1_555 1_555 1_555 1_555 -111.4(5) no
C6 C7 Ce1 C9 1_555 1_555 1_555 1_555 -74.5(3) no
C6 C7 Ce1 Cg1 1_555 1_555 1_555 1_555 76.0(3) no
C6 C7 Ce1 Cg2 1_555 1_555 1_555 1_555 -55.2(3) no
C6 C7 C8 C9 1_555 1_555 1_555 1_555 0.3(6) no
C6 C7 C8 C18 1_555 1_555 1_555 1_555 -174.9(5) no
C6 C7 C8 Cg2 1_555 1_555 1_555 1_555 -0.2(3) no
C6 C7 Cg2 C8 1_555 1_555 1_555 1_555 179.8(4) no
C6 C7 Cg2 C9 1_555 1_555 1_555 1_555 179.0(5) no
C6 C7 Cg2 C10 1_555 1_555 1_555 1_555 -1.3(6) no
C6 C10 C9 C8 1_555 1_555 1_555 1_555 1.8(6) no
C6 C10 C9 C19 1_555 1_555 1_555 1_555 177.2(5) no
C6 C10 C9 Cg2 1_555 1_555 1_555 1_555 1.0(3) no
C6 C10 Cg2 C7 1_555 1_555 1_555 1_555 1.3(6) no
C6 C10 Cg2 C8 1_555 1_555 1_555 1_555 179.5(5) no
C6 C10 Cg2 C9 1_555 1_555 1_555 1_555 -178.9(4) no
C6 Cg2 Ce1 C7 1_555 1_555 1_555 1_555 72.0(4) no
C6 Cg2 Ce1 C8 1_555 1_555 1_555 1_555 144.5(4) no
C6 Cg2 Ce1 C9 1_555 1_555 1_555 1_555 -143.8(4) no
C6 Cg2 Ce1 Cg1 1_555 1_555 1_555 1_555 2.4(3) no
C6 Cg2 C7 C8 1_555 1_555 1_555 1_555 -179.8(4) no
C6 Cg2 C7 C17 1_555 1_555 1_555 1_555 -90(16) no
C6 Cg2 C8 C7 1_555 1_555 1_555 1_555 0.3(6) no
C6 Cg2 C8 C9 1_555 1_555 1_555 1_555 -179.2(5) no
C6 Cg2 C8 C18 1_555 1_555 1_555 1_555 110(7) no
C6 Cg2 C9 C8 1_555 1_555 1_555 1_555 179.2(5) no
C6 Cg2 C9 C10 1_555 1_555 1_555 1_555 -1.8(6) no
C6 Cg2 C9 C19 1_555 1_555 1_555 1_555 -82(9) no
C6 Cg2 C10 C9 1_555 1_555 1_555 1_555 178.9(4) no
C6 Cg2 C10 C20 1_555 1_555 1_555 1_555 -93(2) no
C7 Ce1 N1 C21 1_555 1_555 1_555 1_555 68.1(4) no
C7 Ce1 N1 C25 1_555 1_555 1_555 1_555 -118.4(4) no
C7 Ce1 N2 C26 1_555 1_555 1_555 1_555 109.3(4) no
C7 Ce1 N2 C30 1_555 1_555 1_555 1_555 -65.7(5) no
C7 Ce1 C1 C11 1_555 1_555 1_555 1_555 -8.7(5) no
C7 Ce1 C1 Cg1 1_555 1_555 1_555 1_555 169.4(2) no
C7 Ce1 C2 C12 1_555 1_555 1_555 1_555 -67.7(6) no
C7 Ce1 C2 Cg1 1_555 1_555 1_555 1_555 111.0(3) no
C7 Ce1 C3 C13 1_555 1_555 1_555 1_555 -145.7(4) no
C7 Ce1 C3 Cg1 1_555 1_555 1_555 1_555 36.7(4) no
C7 Ce1 C4 C14 1_555 1_555 1_555 1_555 110.4(4) no
C7 Ce1 C4 Cg1 1_555 1_555 1_555 1_555 -68.6(4) no
C7 Ce1 C5 C15 1_555 1_555 1_555 1_555 46.0(5) no
C7 Ce1 C5 Cg1 1_555 1_555 1_555 1_555 -131.7(2) no
C7 Ce1 C6 C10 1_555 1_555 1_555 1_555 -113.1(5) no
C7 Ce1 C6 C16 1_555 1_555 1_555 1_555 121.8(6) no
C7 Ce1 C6 Cg2 1_555 1_555 1_555 1_555 -58.4(3) no
C7 Ce1 C8 C9 1_555 1_555 1_555 1_555 112.5(5) no
C7 Ce1 C8 C18 1_555 1_555 1_555 1_555 -124.3(6) no
C7 Ce1 C8 Cg2 1_555 1_555 1_555 1_555 57.1(3) no
C7 Ce1 C9 C8 1_555 1_555 1_555 1_555 -38.3(3) no
C7 Ce1 C9 C10 1_555 1_555 1_555 1_555 74.9(3) no
C7 Ce1 C9 C19 1_555 1_555 1_555 1_555 -160.0(5) no
C7 Ce1 C9 Cg2 1_555 1_555 1_555 1_555 20.2(2) no
C7 Ce1 Cg2 C8 1_555 1_555 1_555 1_555 -72.5(4) no
C7 Ce1 Cg2 C9 1_555 1_555 1_555 1_555 -144.2(4) no
C7 Ce1 Cg2 C10 1_555 1_555 1_555 1_555 143.5(4) no
C7 C6 Ce1 C8 1_555 1_555 1_555 1_555 38.6(3) no
C7 C6 Ce1 C9 1_555 1_555 1_555 1_555 78.2(3) no
C7 C6 Ce1 Cg1 1_555 1_555 1_555 1_555 -119.9(3) no
C7 C6 Ce1 Cg2 1_555 1_555 1_555 1_555 58.4(3) no
C7 C6 C10 C9 1_555 1_555 1_555 1_555 -1.6(6) no
C7 C6 C10 C20 1_555 1_555 1_555 1_555 164.2(5) no
C7 C6 C10 Cg2 1_555 1_555 1_555 1_555 -0.7(3) no
C7 C6 Cg2 C8 1_555 1_555 1_555 1_555 -0.3(6) no
C7 C6 Cg2 C9 1_555 1_555 1_555 1_555 -179.0(5) no
C7 C6 Cg2 C10 1_555 1_555 1_555 1_555 179.2(4) no
C7 C8 Ce1 C9 1_555 1_555 1_555 1_555 -112.5(5) no
C7 C8 Ce1 Cg1 1_555 1_555 1_555 1_555 14.4(5) no
C7 C8 Ce1 Cg2 1_555 1_555 1_555 1_555 -57.1(3) no
C7 C8 C9 C10 1_555 1_555 1_555 1_555 -1.3(6) no
C7 C8 C9 C19 1_555 1_555 1_555 1_555 -176.6(5) no
C7 C8 C9 Cg2 1_555 1_555 1_555 1_555 -0.4(3) no
C7 C8 Cg2 C9 1_555 1_555 1_555 1_555 179.5(4) no
C7 C8 Cg2 C10 1_555 1_555 1_555 1_555 -178.9(5) no
C7 Cg2 Ce1 C8 1_555 1_555 1_555 1_555 72.5(4) no
C7 Cg2 Ce1 C9 1_555 1_555 1_555 1_555 144.2(4) no
C7 Cg2 Ce1 Cg1 1_555 1_555 1_555 1_555 -69.6(3) no
C7 Cg2 C6 C10 1_555 1_555 1_555 1_555 -179.2(4) no
C7 Cg2 C6 C16 1_555 1_555 1_555 1_555 -96(4) no
C7 Cg2 C8 C9 1_555 1_555 1_555 1_555 -179.5(4) no
C7 Cg2 C8 C18 1_555 1_555 1_555 1_555 110(7) no
C7 Cg2 C9 C8 1_555 1_555 1_555 1_555 0.8(6) no
C7 Cg2 C9 C10 1_555 1_555 1_555 1_555 179.8(5) no
C7 Cg2 C9 C19 1_555 1_555 1_555 1_555 98(9) no
C7 Cg2 C10 C9 1_555 1_555 1_555 1_555 -179.8(5) no
C7 Cg2 C10 C20 1_555 1_555 1_555 1_555 -91(2) no
C8 Ce1 N1 C21 1_555 1_555 1_555 1_555 95.8(4) no
C8 Ce1 N1 C25 1_555 1_555 1_555 1_555 -90.7(4) no
C8 Ce1 N2 C26 1_555 1_555 1_555 1_555 104.9(4) no
C8 Ce1 N2 C30 1_555 1_555 1_555 1_555 -70.1(5) no
C8 Ce1 C1 C11 1_555 1_555 1_555 1_555 -10.0(5) no
C8 Ce1 C1 Cg1 1_555 1_555 1_555 1_555 168.1(2) no
C8 Ce1 C2 C12 1_555 1_555 1_555 1_555 -48.5(6) no
C8 Ce1 C2 Cg1 1_555 1_555 1_555 1_555 130.2(3) no
C8 Ce1 C3 Cg1 1_555 1_555 1_555 1_555 98.0(10) no
C8 Ce1 C4 C14 1_555 1_555 1_555 1_555 61.7(6) no
C8 Ce1 C4 Cg1 1_555 1_555 1_555 1_555 -117.4(4) no
C8 Ce1 C5 C15 1_555 1_555 1_555 1_555 25.0(5) no
C8 Ce1 C5 Cg1 1_555 1_555 1_555 1_555 -152.7(2) no
C8 Ce1 C6 C10 1_555 1_555 1_555 1_555 -74.5(3) no
C8 Ce1 C6 C16 1_555 1_555 1_555 1_555 160.4(5) no
C8 Ce1 C6 Cg2 1_555 1_555 1_555 1_555 -19.8(2) no
C8 Ce1 C7 C17 1_555 1_555 1_555 1_555 123.9(5) no
C8 Ce1 C7 Cg2 1_555 1_555 1_555 1_555 -56.2(3) no
C8 Ce1 C9 C10 1_555 1_555 1_555 1_555 113.1(5) no
C8 Ce1 C9 C19 1_555 1_555 1_555 1_555 -121.8(6) no
C8 Ce1 C9 Cg2 1_555 1_555 1_555 1_555 58.5(3) no
C8 Ce1 Cg2 C9 1_555 1_555 1_555 1_555 -71.7(4) no
C8 Ce1 Cg2 C10 1_555 1_555 1_555 1_555 -144.0(4) no
C8 C7 Ce1 C9 1_555 1_555 1_555 1_555 37.0(3) no
C8 C7 Ce1 Cg1 1_555 1_555 1_555 1_555 -172.6(3) no
C8 C7 Ce1 Cg2 1_555 1_555 1_555 1_555 56.2(3) no
C8 C7 C6 C10 1_555 1_555 1_555 1_555 0.8(6) no
C8 C7 C6 C16 1_555 1_555 1_555 1_555 170.7(5) no
C8 C7 C6 Cg2 1_555 1_555 1_555 1_555 0.2(3) no
C8 C7 Cg2 C9 1_555 1_555 1_555 1_555 -0.8(6) no
C8 C7 Cg2 C10 1_555 1_555 1_555 1_555 178.9(5) no
C8 C9 Ce1 Cg1 1_555 1_555 1_555 1_555 -122.9(3) no
C8 C9 Ce1 Cg2 1_555 1_555 1_555 1_555 -58.5(3) no
C8 C9 C10 C20 1_555 1_555 1_555 1_555 -164.1(5) no
C8 C9 C10 Cg2 1_555 1_555 1_555 1_555 0.8(3) no
C8 C9 Cg2 C10 1_555 1_555 1_555 1_555 -179.0(4) no
C8 Cg2 Ce1 C9 1_555 1_555 1_555 1_555 71.7(4) no
C8 Cg2 Ce1 Cg1 1_555 1_555 1_555 1_555 -142.1(3) no
C8 Cg2 C6 C10 1_555 1_555 1_555 1_555 -179.5(5) no
C8 Cg2 C6 C16 1_555 1_555 1_555 1_555 -96(3) no
C8 Cg2 C7 C17 1_555 1_555 1_555 1_555 89(16) no
C8 Cg2 C9 C10 1_555 1_555 1_555 1_555 179.0(4) no
C8 Cg2 C9 C19 1_555 1_555 1_555 1_555 97(9) no
C8 Cg2 C10 C9 1_555 1_555 1_555 1_555 -1.6(6) no
C8 Cg2 C10 C20 1_555 1_555 1_555 1_555 86(2) no
C9 Ce1 N1 C21 1_555 1_555 1_555 1_555 88.8(4) no
C9 Ce1 N1 C25 1_555 1_555 1_555 1_555 -97.8(4) no
C9 Ce1 N2 C26 1_555 1_555 1_555 1_555 76.6(4) no
C9 Ce1 N2 C30 1_555 1_555 1_555 1_555 -98.5(4) no
C9 Ce1 C1 C11 1_555 1_555 1_555 1_555 30.0(6) no
C9 Ce1 C1 Cg1 1_555 1_555 1_555 1_555 -151.9(2) no
C9 Ce1 C2 C12 1_555 1_555 1_555 1_555 -8.6(6) no
C9 Ce1 C2 Cg1 1_555 1_555 1_555 1_555 170.1(2) no
C9 Ce1 C3 C13 1_555 1_555 1_555 1_555 -48.7(6) no
C9 Ce1 C3 Cg1 1_555 1_555 1_555 1_555 133.7(3) no
C9 Ce1 C4 Cg1 1_555 1_555 1_555 1_555 111.0(10) no
C9 Ce1 C5 C15 1_555 1_555 1_555 1_555 58.7(6) no
C9 Ce1 C5 Cg1 1_555 1_555 1_555 1_555 -119.0(4) no
C9 Ce1 C6 C10 1_555 1_555 1_555 1_555 -34.9(3) no
C9 Ce1 C6 C16 1_555 1_555 1_555 1_555 -160.0(5) no
C9 Ce1 C6 Cg2 1_555 1_555 1_555 1_555 19.8(2) no
C9 Ce1 C7 C17 1_555 1_555 1_555 1_555 160.8(5) no
C9 Ce1 C7 Cg2 1_555 1_555 1_555 1_555 -19.3(2) no
C9 Ce1 C8 C18 1_555 1_555 1_555 1_555 123.2(6) no
C9 Ce1 C8 Cg2 1_555 1_555 1_555 1_555 -55.4(3) no
C9 Ce1 Cg2 C10 1_555 1_555 1_555 1_555 -72.3(4) no
C9 C8 Ce1 Cg1 1_555 1_555 1_555 1_555 126.8(3) no
C9 C8 Ce1 Cg2 1_555 1_555 1_555 1_555 55.4(3) no
C9 C8 C7 C17 1_555 1_555 1_555 1_555 -177.3(5) no
C9 C8 C7 Cg2 1_555 1_555 1_555 1_555 0.4(3) no
C9 C8 Cg2 C10 1_555 1_555 1_555 1_555 1.6(6) no
C9 C10 C6 C16 1_555 1_555 1_555 1_555 -171.8(5) no
C9 C10 C6 Cg2 1_555 1_555 1_555 1_555 -1.0(3) no
C9 Cg2 Ce1 Cg1 1_555 1_555 1_555 1_555 146.2(3) no
C9 Cg2 C6 C10 1_555 1_555 1_555 1_555 1.8(6) no
C9 Cg2 C6 C16 1_555 1_555 1_555 1_555 84(4) no
C9 Cg2 C7 C17 1_555 1_555 1_555 1_555 88(16) no
C9 Cg2 C8 C18 1_555 1_555 1_555 1_555 -69(7) no
C9 Cg2 C10 C20 1_555 1_555 1_555 1_555 88(2) no
C10 C6 Ce1 Cg1 1_555 1_555 1_555 1_555 127.1(3) no
C10 C6 Ce1 Cg2 1_555 1_555 1_555 1_555 -54.7(3) no
C10 C6 C7 C17 1_555 1_555 1_555 1_555 178.4(5) no
C10 C6 C7 Cg2 1_555 1_555 1_555 1_555 0.7(3) no
C10 C9 Ce1 Cg1 1_555 1_555 1_555 1_555 -9.7(5) no
C10 C9 Ce1 Cg2 1_555 1_555 1_555 1_555 54.7(3) no
C10 C9 C8 C18 1_555 1_555 1_555 1_555 174.1(5) no
C10 C9 C8 Cg2 1_555 1_555 1_555 1_555 -0.8(3) no
C10 Cg2 Ce1 Cg1 1_555 1_555 1_555 1_555 73.9(3) no
C10 Cg2 C6 C16 1_555 1_555 1_555 1_555 82(3) no
C10 Cg2 C7 C17 1_555 1_555 1_555 1_555 -91(16) no
C10 Cg2 C8 C18 1_555 1_555 1_555 1_555 -68(7) no
C10 Cg2 C9 C19 1_555 1_555 1_555 1_555 -81(9) no
C11 C1 Ce1 Cg1 1_555 1_555 1_555 1_555 -178.1(6) no
C11 C1 Ce1 Cg2 1_555 1_555 1_555 1_555 14.6(5) no
C11 C1 C2 C12 1_555 1_555 1_555 1_555 -1.1(9) no
C11 C1 C2 Cg1 1_555 1_555 1_555 1_555 169.3(7) no
C11 C1 C5 C15 1_555 1_555 1_555 1_555 1.6(9) no
C11 C1 C5 Cg1 1_555 1_555 1_555 1_555 -169.6(6) no
C12 C2 Ce1 Cg1 1_555 1_555 1_555 1_555 -178.7(7) no
C12 C2 Ce1 Cg2 1_555 1_555 1_555 1_555 -37.2(5) no
C12 C2 C1 Cg1 1_555 1_555 1_555 1_555 -170.4(6) no
C12 C2 C3 C13 1_555 1_555 1_555 1_555 -3.0(9) no
C12 C2 C3 Cg1 1_555 1_555 1_555 1_555 170.1(6) no
C13 C3 Ce1 Cg1 1_555 1_555 1_555 1_555 177.6(6) no
C13 C3 Ce1 Cg2 1_555 1_555 1_555 1_555 -95.4(5) no
C13 C3 C2 Cg1 1_555 1_555 1_555 1_555 -173.1(7) no
C13 C3 C4 C14 1_555 1_555 1_555 1_555 -3.8(9) no
C13 C3 C4 Cg1 1_555 1_555 1_555 1_555 173.4(6) no
C14 C4 Ce1 Cg1 1_555 1_555 1_555 1_555 179.1(6) no
C14 C4 Ce1 Cg2 1_555 1_555 1_555 1_555 138.4(4) no
C14 C4 C3 Cg1 1_555 1_555 1_555 1_555 -177.2(6) no
C14 C4 C5 C15 1_555 1_555 1_555 1_555 6.5(9) no
C14 C4 C5 Cg1 1_555 1_555 1_555 1_555 177.3(6) no
C15 C5 Ce1 Cg1 1_555 1_555 1_555 1_555 177.7(6) no
C15 C5 Ce1 Cg2 1_555 1_555 1_555 1_555 61.1(5) no
C15 C5 C1 Cg1 1_555 1_555 1_555 1_555 171.2(6) no
C15 C5 C4 Cg1 1_555 1_555 1_555 1_555 -170.7(7) no
C16 C6 Ce1 Cg1 1_555 1_555 1_555 1_555 1.9(5) no
C16 C6 Ce1 Cg2 1_555 1_555 1_555 1_555 -179.8(6) no
C16 C6 C7 C17 1_555 1_555 1_555 1_555 -11.7(9) no
C16 C6 C7 Cg2 1_555 1_555 1_555 1_555 170.6(6) no
C16 C6 C10 C20 1_555 1_555 1_555 1_555 -6.0(8) no
C16 C6 C10 Cg2 1_555 1_555 1_555 1_555 -170.8(6) no
C17 C7 Ce1 Cg1 1_555 1_555 1_555 1_555 -48.7(4) no
C17 C7 Ce1 Cg2 1_555 1_555 1_555 1_555 -179.9(6) no
C17 C7 C6 Cg2 1_555 1_555 1_555 1_555 177.7(6) no
C17 C7 C8 C18 1_555 1_555 1_555 1_555 7.5(8) no
C17 C7 C8 Cg2 1_555 1_555 1_555 1_555 -177.7(6) no
C18 C8 Ce1 Cg1 1_555 1_555 1_555 1_555 -110.0(4) no
C18 C8 Ce1 Cg2 1_555 1_555 1_555 1_555 178.6(6) no
C18 C8 C7 Cg2 1_555 1_555 1_555 1_555 -174.8(6) no
C18 C8 C9 C19 1_555 1_555 1_555 1_555 -1.2(8) no
C18 C8 C9 Cg2 1_555 1_555 1_555 1_555 175.0(6) no
C19 C9 Ce1 Cg1 1_555 1_555 1_555 1_555 115.4(4) no
C19 C9 Ce1 Cg2 1_555 1_555 1_555 1_555 179.8(6) no
C19 C9 C8 Cg2 1_555 1_555 1_555 1_555 -176.2(6) no
C19 C9 C10 C20 1_555 1_555 1_555 1_555 11.2(8) no
C19 C9 C10 Cg2 1_555 1_555 1_555 1_555 176.2(6) no
C20 C10 C6 Cg2 1_555 1_555 1_555 1_555 164.8(6) no
C20 C10 C9 Cg2 1_555 1_555 1_555 1_555 -165.0(6) no
C21 N1 Ce1 Cg1 1_555 1_555 1_555 1_555 -68.5(4) no
C21 N1 Ce1 Cg2 1_555 1_555 1_555 1_555 71.5(4) no
C21 N1 C25 C24 1_555 1_555 1_555 1_555 1.6(8) no
C21 N1 C25 C26 1_555 1_555 1_555 1_555 -176.9(5) no
C21 C22 C23 C24 1_555 1_555 1_555 1_555 1.7(9) no
C22 C21 N1 C25 1_555 1_555 1_555 1_555 -1.3(8) no
C22 C23 C24 C25 1_555 1_555 1_555 1_555 -1.5(9) no
C23 C24 C25 C26 1_555 1_555 1_555 1_555 178.2(5) no
C24 C25 C26 C27 1_555 1_555 1_555 1_555 -6.8(8) no
C25 N1 Ce1 Cg1 1_555 1_555 1_555 1_555 105.0(4) no
C25 N1 Ce1 Cg2 1_555 1_555 1_555 1_555 -115.0(4) no
C25 C26 N2 C30 1_555 1_555 1_555 1_555 178.6(5) no
C25 C26 C27 C28 1_555 1_555 1_555 1_555 -178.1(5) no
C26 N2 Ce1 Cg1 1_555 1_555 1_555 1_555 -84.9(4) no
C26 N2 Ce1 Cg2 1_555 1_555 1_555 1_555 84.2(4) no
C26 N2 C30 C29 1_555 1_555 1_555 1_555 0.4(9) no
C26 C27 C28 C29 1_555 1_555 1_555 1_555 -1.5(9) no
C27 C26 N2 C30 1_555 1_555 1_555 1_555 -1.2(8) no
C27 C28 C29 C30 1_555 1_555 1_555 1_555 0.8(9) no
C30 N2 Ce1 Cg1 1_555 1_555 1_555 1_555 100.1(4) no
C30 N2 Ce1 Cg2 1_555 1_555 1_555 1_555 -90.8(4) no
Cg1 Ce1 C6 Cg2 1_555 1_555 1_555 1_555 -178.3(2) no
Cg1 Ce1 C7 Cg2 1_555 1_555 1_555 1_555 131.2(2) no
Cg1 Ce1 C8 Cg2 1_555 1_555 1_555 1_555 71.5(4) no
Cg1 Ce1 C9 Cg2 1_555 1_555 1_555 1_555 -64.4(4) no
Cg1 C1 Ce1 Cg2 1_555 1_555 1_555 1_555 -167.3(2) no
Cg1 C2 Ce1 Cg2 1_555 1_555 1_555 1_555 141.5(2) no
Cg1 C3 Ce1 Cg2 1_555 1_555 1_555 1_555 87.0(3) no
Cg1 C4 Ce1 Cg2 1_555 1_555 1_555 1_555 -40.7(6) no
Cg1 C5 Ce1 Cg2 1_555 1_555 1_555 1_555 -116.6(2) no
